data_4350739
loop_
_publ_author_name
'Zhang, Muwei'
'Lu, Weigang'
'Li, Jian-Rong'
'Bosch, Mathieu'
'Chen, Ying-Pin'
'Liu, Tian-Fu'
'Liu, Yangyang'
'Zhou, Hong-Cai'

_publ_section_title
;
 Design and synthesis of nucleobase-incorporated metal--organic materials
;
_journal_issue 2
_journal_name_full 'Inorganic Chemistry Frontiers'
_journal_page_first 159
_journal_paper_doi 10.1039/c3qi00042g
_journal_volume 1
_journal_year 2014
_chemical_formula_moiety 'C184 H156 Cu12 N28 O84'
_chemical_formula_sum 'C184 H156 Cu12 N28 O84'
_chemical_formula_weight 4865.85
_space_group_crystal_system triclinic
_space_group_IT_number 2
_space_group_name_Hall '-P 1'
_space_group_name_H-M_alt 'P -1'
_atom_sites_solution_hydrogens geom
_atom_sites_solution_primary direct
_atom_sites_solution_secondary difmap
_audit_creation_date 2013-09-20
_audit_creation_method
;
Olex2 1.2
(compiled 2013.09.17 svn.r2790 for OlexSys, GUI svn.r4601)
;
_cell_angle_alpha 109.319(2)
_cell_angle_beta 106.426(2)
_cell_angle_gamma 107.1820(10)
_cell_formula_units_Z 2
_cell_length_a 27.990(3)
_cell_length_b 28.102(3)
_cell_length_c 28.303(5)
_cell_measurement_reflns_used 71236
_cell_measurement_temperature 110(2)
_cell_measurement_theta_max 26.00
_cell_measurement_theta_min 1.68
_cell_volume 18196(4)
_computing_data_reduction 'SAINT v7.68A (Bruker, 2009)'
_computing_molecular_graphics
;
O. V. Dolomanov, L. J. Bourhis, R. J. Gildea, J. A. K. Howard and H. Puschmann,
OLEX2: a complete structure solution, refinement and analysis program.
J. Appl. Cryst. (2009). 42, 339-341.
;
_computing_publication_material
;
O. V. Dolomanov, L. J. Bourhis, R. J. Gildea, J. A. K. Howard and H. Puschmann,
OLEX2: a complete structure solution, refinement and analysis program.
J. Appl. Cryst. (2009). 42, 339-341.
;
_computing_structure_refinement
;
SHELX, G.M. Sheldrick, Acta Cryst.
(2008). A64, 112-122
;
_computing_structure_solution
;
SHELX, G.M. Sheldrick, Acta Cryst.
(2008). A64, 112-122
;
_diffrn_ambient_temperature 110.15
_diffrn_measured_fraction_theta_full 0.995
_diffrn_measured_fraction_theta_max 0.995
_diffrn_measurement_device_type 'Bruker SMART APEX II CCD area detector'
_diffrn_measurement_method 'phi and omega scans'
_diffrn_radiation_monochromator graphite
_diffrn_radiation_type MoK\a
_diffrn_radiation_wavelength 0.71073
_diffrn_reflns_av_R_equivalents 0.0761
_diffrn_reflns_av_unetI/netI 0.1574
_diffrn_reflns_limit_h_max 34
_diffrn_reflns_limit_h_min -34
_diffrn_reflns_limit_k_max 34
_diffrn_reflns_limit_k_min -34
_diffrn_reflns_limit_l_max 34
_diffrn_reflns_limit_l_min -34
_diffrn_reflns_number 190892
_diffrn_reflns_theta_full 26.00
_diffrn_reflns_theta_max 26.00
_diffrn_reflns_theta_min 1.68
_diffrn_source 'fine-focus sealed tube'
_exptl_absorpt_coefficient_mu 0.744
_exptl_absorpt_correction_T_max 0.8077
_exptl_absorpt_correction_T_min 0.7075
_exptl_absorpt_correction_type multi-scan
_exptl_absorpt_process_details sadabs
_exptl_crystal_colour blue-green
_exptl_crystal_density_diffrn 0.888
_exptl_crystal_density_meas ?
_exptl_crystal_density_method 'not measured'
_exptl_crystal_description block
_exptl_crystal_F_000 4952.0
_exptl_crystal_size_max 0.5
_exptl_crystal_size_mid 0.5
_exptl_crystal_size_min 0.3
_platon_squeeze_details
;
;
_refine_diff_density_max 2.219
_refine_diff_density_min -1.620
_refine_diff_density_rms 0.120
_refine_ls_extinction_method none
_refine_ls_goodness_of_fit_ref 1.006
_refine_ls_hydrogen_treatment constr
_refine_ls_matrix_type full
_refine_ls_number_parameters 2158
_refine_ls_number_reflns 71236
_refine_ls_number_restraints 171
_refine_ls_restrained_S_all 1.021
_refine_ls_R_factor_all 0.1691
_refine_ls_R_factor_gt 0.1014
_refine_ls_shift/su_max 0.099
_refine_ls_shift/su_mean 0.003
_refine_ls_structure_factor_coef Fsqd
_refine_ls_weighting_details 'calc w=1/[\s^2^(Fo^2^)+(0.1200P)^2^+12.0000P] where P=(Fo^2^+2Fc^2^)/3'
_refine_ls_weighting_scheme calc
_refine_ls_wR_factor_gt 0.2622
_refine_ls_wR_factor_ref 0.2841
_reflns_number_gt 27200
_reflns_number_total 71236
_reflns_threshold_expression >2sigma(I)
_cod_data_source_file c3qi00042g.txt
_cod_data_source_block tmop_p-1_sq
_cod_depositor_comments
;
The following automatic conversions were performed:

data item '_exptl_crystal_density_meas' value 'not measured' was
changed to '?' -- the value is perceived as not measured.

Automatic conversion script
Id: cif_fix_values 6909 2019-04-08 15:41:33Z antanas 
;
_cod_database_code 4350739
_olex2_refinement_description
;
1. Fixed Uiso
 At 1.2 times of:
  All C(H) groups, All C(H,H) groups, All N(H) groups
 At 1.5 times of:
  All C(H,H,H) groups
2. Restrained distances
 N10-C11 = C11-N12 = N12-C13 = C13-C14 = C14-C15
 1.39 with sigma of 0.002
 N10-N12 = N12-C14 = C14-N10 = C13-C15
 2.408 with sigma of 0.003
 C16-C14
 1.508 with sigma of 0.002
 C16-C13 = C16-C15
 2.5 with sigma of 0.002
 C49-N50 = C49B-N50B
 1.45 with sigma of 0.002
 N50-C51 = C51-N52 = N52-C53 = C53-C54 = C54-C55
 1.39 with sigma of 0.002
 N50-N52 = N52-C54 = C54-N50 = C53-C55
 2.408 with sigma of 0.003
 C56-C54
 1.508 with sigma of 0.002
 C56-C53 = C56-C55
 2.5 with sigma of 0.002
 N50B-C51B = C51B-N52B = N52B-C53B = C53B-C54B = C54B-C55B
 1.39 with sigma of 0.002
 N50B-N52B = N52B-C54B = C54B-N50B = C53B-C55B
 2.408 with sigma of 0.003
 C56B-C54B
 1.508 with sigma of 0.002
 C56B-C53B = C56B-C55B
 2.5 with sigma of 0.002
 O18B-C54B
 2.1 with sigma of 0.002
 N70-C71 = N70-C75 = N72-C71 = N72-C73
 1.35 with sigma of 0.002
 C74-C73 = C74-C75
 1.39 with sigma of 0.002
 C74-N70 = C74-N72 = C75-C73 = C75-C71
 2.408 with sigma of 0.002
 C76-C73 = C76-C75
 2.5 with sigma of 0.002
 C76-C74
 1.508 with sigma of 0.002
 O23-N70 = O24-N72
 2.1 with sigma of 0.002
 N110-C111 = N110-C115 = N112-C111 = N112-C113
 1.35 with sigma of 0.002
 C114-C113 = C114-C115
 1.39 with sigma of 0.002
 C114-N110 = C114-N112 = C115-C113 = C115-C111
 2.408 with sigma of 0.002
 N310-C311 = N310-C315 = N312-C311 = N312-C313
 1.35 with sigma of 0.002
 C314-C313 = C314-C315
 1.39 with sigma of 0.002
 C314-N310 = C314-N312 = C315-C313 = C315-C311
 2.408 with sigma of 0.002
 C116-C114 = C316-C314
 1.508 with sigma of 0.002
 C311-O35B = C313-O36B
 1.28 with sigma of 0.002
 C103-C104 = C105-C106 = C107-C108
 1.39 with sigma of 0.001
 C103-C105 = C105-C107 = C104-C106
 2.408 with sigma of 0.001
 C303-C304 = C305-C306 = C307-C308
 1.39 with sigma of 0.001
 C303-C305 = C305-C307 = C304-C306
 2.408 with sigma of 0.001
 N150-C151 = N150-C155 = N152-C151 = N152-C153
 1.35 with sigma of 0.002
 C154-C153 = C154-C155
 1.39 with sigma of 0.002
 C154-N150 = C154-N152 = C155-C153 = C155-C151
 2.408 with sigma of 0.002
 C156-C153 = C156-C155
 2.5 with sigma of 0.002
 C156-C154
 1.508 with sigma of 0.002
 O47-N152 = O48-N152
 2.1 with sigma of 0.002
 C149-N150
 1.45 with sigma of 0.003
 N230-C231 = N230-C235 = N232-C231 = N232-C233
 1.35 with sigma of 0.002
 C234-C233 = C234-C235
 1.39 with sigma of 0.002
 C234-N230 = C234-N232 = C235-C233 = C235-C231
 2.408 with sigma of 0.002
 C236-C233 = C236-C235
 2.5 with sigma of 0.002
 C236-C234
 1.508 with sigma of 0.002
 C226-C229
 1.49 with sigma of 0.003
 C229-N230
 1.45 with sigma of 0.003
3. Restrained planarity
 C9, N10, C11, N12, C13, C14, C15, C16, O5, O6
 with sigma of 0.001
 C49, N50, C51, N52, C53, C54, C55, C56, O17, O18
 with sigma of 0.001
 C49B, N50B, C51B, N52B, C53B, C54B, C55B, C56B, O17B, O18B
 with sigma of 0.001
 C103, C104, C105, C106, C107, C108, C109
 with sigma of 0.001
 C109, N110, C111, N112, C113, C114, C115, C116, O35, O36
 with sigma of 0.001
 C309, N310, C311, N312, C313, C314, C315, C316, O35B, O36B
 with sigma of 0.001
 C103, C104, C105, C106, C107, C108
 with sigma of 0.001
 C303, C104, C305, C306, C307, C108
 with sigma of 0.001
 C229, N230, C231, N232, C233, C234, C235, C236
 with sigma of 0.001
4. Uiso/Uaniso restraints and constraints
Uanis(N10) = Uanis(C11) = Uanis(N12) = Uanis(C13) = Uanis(C14) = Uanis(C15) =
Uanis(C16) = Uanis(O5) = Uanis(O6)
Uanis(C49) = Uanis(N50) = Uanis(C51) = Uanis(N52) = Uanis(C53) = Uanis(C54) =
Uanis(C55) = Uanis(C56) = Uanis(O17) = Uanis(O18) = Uanis(C49B) = Uanis(N50B) =
Uanis(C51B) = Uanis(N52B) = Uanis(C53B) = Uanis(C54B) = Uanis(C55B) =
Uanis(C56B) = Uanis(O17B) = Uanis(O18B)
Uanis(C69) = Uanis(N70) = Uanis(C71) = Uanis(N72) = Uanis(C73) = Uanis(C74) =
Uanis(C75) = Uanis(C76) = Uanis(O23) = Uanis(O24) = Uanis(C63) = Uanis(C64) =
Uanis(C65) = Uanis(C66) = Uanis(C67) = Uanis(C68)
Uanis(C309) = Uanis(N310) = Uanis(C311) = Uanis(N312) = Uanis(C313) =
Uanis(C314) = Uanis(C315) = Uanis(C316) = Uanis(O35B) = Uanis(O36B) =
Uanis(C109) = Uanis(N110) = Uanis(C111) = Uanis(N112) = Uanis(C113) =
Uanis(C114) = Uanis(C115) = Uanis(C116) = Uanis(O35) = Uanis(O36)
Uanis(C303) = Uanis(C304) = Uanis(C305) = Uanis(C306) = Uanis(C307) =
Uanis(C308)
Uanis(C149) = Uanis(N150) = Uanis(C151) = Uanis(N152) = Uanis(C153) =
Uanis(C154) = Uanis(C155) = Uanis(C156) = Uanis(O47) = Uanis(O48) = Uanis(C143)
= Uanis(C144) = Uanis(C145) = Uanis(C146) = Uanis(C147) = Uanis(C148)
Uanis(C229) = Uanis(N230) = Uanis(C231) = Uanis(N232) = Uanis(C233) =
Uanis(C234) = Uanis(C235) = Uanis(C236) = Uanis(O71) = Uanis(O72) = Uanis(C223)
= Uanis(C224) = Uanis(C225) = Uanis(C226) = Uanis(C227) = Uanis(C228)
Uanis(O2S) = Uanis(C1S) = Uanis(C2S) = Uanis(C3S) = Uanis(N4S) = Uanis(C5S)
Uanis(O4S) = Uanis(C6S) = Uanis(C7S) = Uanis(N8S) = Uanis(C9S) = Uanis(C10S)
Uanis(O8S) = Uanis(C11S) = Uanis(C12S) = Uanis(C13S) = Uanis(N14S) = Uanis(C15S)
Uanis(O10S) = Uanis(C16S) = Uanis(C17S) = Uanis(N18S) = Uanis(C19S) =
Uanis(C20S)
5. Others
 Sof(C49B)=Sof(H49C)=Sof(H49D)=Sof(N50B)=Sof(C51B)=Sof(N52B)=Sof(H52B)=
 Sof(C53B)=Sof(C54B)=Sof(C55B)=Sof(H55B)=Sof(C56B)=Sof(H56D)=Sof(H56E)=
 Sof(H56F)=Sof(O17B)=Sof(O18B)=1-FVAR(1)
 Sof(C49)=Sof(H49A)=Sof(H49B)=Sof(N50)=Sof(C51)=Sof(N52)=Sof(H52)=Sof(C53)=
 Sof(C54)=Sof(C55)=Sof(H55)=Sof(C56)=Sof(H56A)=Sof(H56B)=Sof(H56C)=Sof(O17)=
 Sof(O18)=FVAR(1)
 Sof(C303)=Sof(H303)=Sof(C304)=Sof(C305)=Sof(H305)=Sof(C306)=Sof(C307)=
 Sof(H307)=Sof(C308)=Sof(C309)=Sof(H30A)=Sof(H30B)=Sof(N310)=Sof(C311)=
 Sof(N312)=Sof(H312)=Sof(C313)=Sof(C314)=Sof(C315)=Sof(H315)=Sof(C316)=
 Sof(H31A)=Sof(H31B)=Sof(H31C)=Sof(O35B)=Sof(O36B)=1-FVAR(2)
 Sof(C103)=Sof(H103)=Sof(C104)=Sof(C105)=Sof(H105)=Sof(C106)=Sof(C107)=
 Sof(H107)=Sof(C108)=Sof(C109)=Sof(H10A)=Sof(H10B)=Sof(N110)=Sof(C111)=
 Sof(N112)=Sof(H112)=Sof(C113)=Sof(C114)=Sof(C115)=Sof(H115)=Sof(C116)=
 Sof(H11A)=Sof(H11B)=Sof(H11C)=Sof(O35)=Sof(O36)=FVAR(2)
6.a Riding coordinates:
 C3S(H3SA,H3SB,H3SC), C5S(H5SA,H5SB,H5SC)
6.b Secondary CH2 refined with riding coordinates:
 C9(H9A,H9B), C29(H29A,H29B), C49(H49A,H49B), C49B(H49C,H49D), C69(H69A,H69B),
 C89(H89A,H89B), C109(H10A,H10B), C309(H30A,H30B), C129(H12A,H12B), C149(H14A,
 H14B), C169(H16D,H16E), C189(H18A,H18B), C209(H20A,H20B), C229(H22A,H22B)
6.c Me refined with riding coordinates:
 C16(H16A,H16B,H16C), C36(H36A,H36B,H36C), C56(H56A,H56B,H56C), C56B(H56D,H56E,
 H56F), C76(H76A,H76B,H76C), C96(H96A,H96B,H96C), C116(H11A,H11B,H11C),
 C316(H31A,H31B,H31C), C136(H13A,H13B,H13C), C156(H15A,H15B,H15C), C176(H17A,
 H17B,H17C), C196(H19A,H19B,H19C), C216(H21A,H21B,H21C), C236(H23A,H23B,H23C),
 C6S(H6SA,H6SB,H6SC), C9S(H9SA,H9SB,H9SC), C10S(H10C,H10D,H10E), C11S(H11D,H11E,
 H11F), C13S(H13D,H13E,H13F), C15S(H15D,H15E,H15F), C16S(H16F,H16G,H16H),
 C19S(H19D,H19E,H19F), C20S(H20C,H20D,H20E)
6.d Aromatic/amide H refined with riding coordinates:
 N12(H12), N32(H32), N72(H72), N92(H92), N132(H132), N152(H152), N172(H172),
 N192(H192), N212(H212), N232(H232), C3(H3), C5(H5), C7(H7), C15(H15), C23(H23),
  C25(H25), C27(H27), C35(H35), C43(H43), C45(H45), C47(H47), N52(H52),
 C55(H55), N52B(H52B), C55B(H55B), C63(H63), C65(H65), C67(H67), C75(H75),
 C83(H83), C85(H85), C87(H87), C95(H95), C103(H103), C105(H105), C107(H107),
 N112(H112), C115(H115), C303(H303), C305(H305), C307(H307), N312(H312),
 C315(H315), C123(H123), C125(H125), C127(H127), C135(H135), C143(H143),
 C145(H145), C147(H147), C155(H155), C163(H163), C165(H165), C167(H167),
 C175(H175), C183(H183), C185(H185), C187(H187), C195(H195), C204(H204),
 C206(H206), C208(H208), C215(H215), C223(H223), C225(H225), C227(H227),
 C235(H235)
6.e Fitted hexagon refined as free rotating group:
 C3(C4,C5,C6,C7,C8), C23(C24,C25,C26,C27,C28), C43(C44,C45,C46,C47,C48),
 C63(C64,C65,C66,C67,C68), C83(C84,C85,C86,C87,C88), C103(C104,C105,C106,C107,
 C108), C303(C304,C305,C306,C307,C308), C123(C124,C125,C126,C127,C128),
 C143(C144,C145,C146,C147,C148), C163(C164,C165,C166,C167,C168), C183(C184,C185,
 C186,C187,C188), C203(C204,C205,C206,C207,C208), C223(C224,C225,C226,C227,C228)
6.f Idealised Me refined as rotating group:
 C1S(H1SA,H1SB,H1SC)
;

loop_
_space_group_symop_id
_space_group_symop_operation_xyz
1 'x, y, z'
2 '-x, -y, -z'

loop_
_atom_site_label
_atom_site_type_symbol
_atom_site_fract_x
_atom_site_fract_y
_atom_site_fract_z
_atom_site_U_iso_or_equiv
_atom_site_adp_type
_atom_site_occupancy
_atom_site_symmetry_multiplicity
_atom_site_calc_flag
_atom_site_refinement_flags
_atom_site_disorder_assembly
_atom_site_disorder_group
Cu1 Cu 0.25986(3) 0.59144(4) 0.77214(4) 0.0478(2) Uani 1 1 d . . .
Cu2 Cu 0.34599(4) 0.61975(4) 0.86185(4) 0.0485(2) Uani 1 1 d . . .
Cu3 Cu -0.01851(4) 0.31672(4) 0.66428(4) 0.0563(3) Uani 1 1 d . . .
Cu4 Cu -0.02326(4) 0.25676(4) 0.71911(4) 0.0523(3) Uani 1 1 d . . .
Cu5 Cu -0.27877(3) 0.22483(4) 0.38843(4) 0.0471(2) Uani 1 1 d . . .
Cu6 Cu -0.37116(3) 0.13626(4) 0.35388(4) 0.0476(2) Uani 1 1 d . . .
Cu7 Cu -0.18499(4) 0.50046(4) 0.66750(4) 0.0511(2) Uani 1 1 d . . .
Cu8 Cu -0.24672(4) 0.50181(4) 0.72341(4) 0.0469(2) Uani 1 1 d . . .
Cu9 Cu -0.16669(4) 0.68636(4) 0.50506(4) 0.0517(2) Uani 1 1 d . . .
Cu10 Cu -0.22334(4) 0.74702(4) 0.50546(4) 0.0486(2) Uani 1 1 d . . .
Cu11 Cu 0.09451(4) 0.77778(4) 0.77496(4) 0.0494(2) Uani 1 1 d . . .
Cu12 Cu 0.12272(4) 0.86708(4) 0.86628(3) 0.0496(2) Uani 1 1 d . . .
O1 O 0.3125(2) 0.6496(2) 0.7653(2) 0.0578(13) Uani 1 1 d . . .
O2 O 0.3878(2) 0.6730(2) 0.8408(2) 0.0585(14) Uani 1 1 d . . .
O3 O 0.3237(2) 0.7610(2) 0.6667(2) 0.0539(13) Uani 1 1 d . . .
O4 O 0.40284(19) 0.8339(2) 0.69426(19) 0.0522(12) Uani 1 1 d . . .
O5 O 0.5503(3) 0.8975(4) 0.9252(4) 0.1671(18) Uani 1 1 d D . .
O6 O 0.6474(3) 1.0391(4) 0.8916(4) 0.1671(18) Uani 1 1 d D . .
O7 O 0.2199(2) 0.5358(2) 0.7911(2) 0.0579(13) Uani 1 1 d . . .
O8 O 0.2922(2) 0.5632(2) 0.8686(2) 0.0590(14) Uani 1 1 d . . .
O9 O 0.0511(2) 0.3701(2) 0.7280(2) 0.0629(14) Uani 1 1 d . . .
O10 O 0.0501(2) 0.3175(2) 0.7730(2) 0.0617(14) Uani 1 1 d . . .
O11 O 0.1643(2) 0.4279(2) 0.9895(2) 0.0708(16) Uani 1 1 d . . .
O12 O 0.1111(3) 0.2459(3) 0.9594(3) 0.102(2) Uani 1 1 d . . .
O13 O 0.3223(2) 0.6755(2) 0.8987(2) 0.0584(13) Uani 1 1 d . . .
O14 O 0.2472(2) 0.6482(2) 0.8222(2) 0.0587(14) Uani 1 1 d . . .
O15 O 0.1701(2) 0.8367(2) 0.9001(2) 0.0727(16) Uani 1 1 d . . .
O16 O 0.1462(2) 0.7615(2) 0.8226(2) 0.0658(15) Uani 1 1 d . . .
O19 O -0.0883(2) 0.2561(2) 0.6080(2) 0.0607(14) Uani 1 1 d . . .
O20 O -0.0950(2) 0.2056(2) 0.6559(2) 0.0611(14) Uani 1 1 d . . .
O21 O -0.2469(2) 0.1991(2) 0.4405(2) 0.0603(14) Uani 1 1 d . . .
O22 O -0.3238(2) 0.1228(2) 0.4082(2) 0.0691(15) Uani 1 1 d . . .
O23 O -0.3496(4) -0.0451(4) 0.4275(4) 0.1877(17) Uani 1 1 d D . .
O24 O -0.2430(4) -0.1391(5) 0.3955(5) 0.1877(17) Uani 1 1 d D . .
O25 O -0.0578(2) 0.3005(2) 0.7537(2) 0.0548(13) Uani 1 1 d . . .
O26 O -0.0579(2) 0.3481(2) 0.7041(2) 0.0658(15) Uani 1 1 d . . .
O27 O -0.1592(2) 0.4601(2) 0.7066(2) 0.0698(15) Uani 1 1 d . . .
O28 O -0.2092(2) 0.4635(2) 0.7559(2) 0.0632(14) Uani 1 1 d . . .
O29 O -0.1206(3) 0.4653(3) 0.9464(3) 0.110(2) Uani 1 1 d . . .
O30 O -0.2857(3) 0.4476(3) 0.9483(3) 0.123(3) Uani 1 1 d . . .
O31 O -0.2683(2) 0.1724(2) 0.3309(2) 0.0555(13) Uani 1 1 d . B .
O32 O -0.3489(2) 0.0981(2) 0.2990(2) 0.0647(15) Uani 1 1 d . B .
O33 O -0.1563(2) 0.1707(2) 0.2294(2) 0.0555(13) Uani 1 1 d . . .
O34 O -0.1810(2) 0.0966(2) 0.1511(2) 0.0633(14) Uani 1 1 d . . .
O37 O -0.3038(2) 0.2637(2) 0.4412(2) 0.0571(13) Uani 1 1 d . . .
O38 O -0.3803(2) 0.1867(2) 0.4138(2) 0.0568(13) Uani 1 1 d . . .
O39 O -0.2475(2) 0.4296(2) 0.61163(19) 0.0561(13) Uani 1 1 d . . .
O40 O -0.2981(2) 0.4290(2) 0.66007(19) 0.0537(13) Uani 1 1 d . . .
O41 O -0.5021(2) 0.3203(2) 0.5505(2) 0.0730(16) Uani 1 1 d . . .
O42 O -0.5031(3) 0.3510(3) 0.7169(3) 0.117(3) Uani 1 1 d . . .
O43 O -0.1294(2) 0.5716(2) 0.7303(2) 0.0608(14) Uani 1 1 d . . .
O44 O -0.1834(2) 0.5730(2) 0.7765(2) 0.0647(15) Uani 1 1 d . . .
O45 O 0.03788(19) 0.7401(2) 0.7939(2) 0.0545(13) Uani 1 1 d . . .
O46 O 0.0600(2) 0.8179(2) 0.8702(2) 0.0605(14) Uani 1 1 d . . .
O47 O 0.0940(3) 0.9186(3) 1.1187(3) 0.1295(10) Uani 1 1 d D . .
O48 O -0.0548(2) 0.8742(3) 0.9878(3) 0.1295(10) Uani 1 1 d D . .
O49 O -0.2204(2) 0.5419(2) 0.6391(2) 0.0595(14) Uani 1 1 d . . .
O50 O -0.2758(2) 0.5401(2) 0.6840(2) 0.0579(13) Uani 1 1 d . . .
O51 O -0.2082(2) 0.6563(2) 0.5422(2) 0.0587(14) Uani 1 1 d . . .
O52 O -0.2537(2) 0.7099(2) 0.5454(2) 0.0625(14) Uani 1 1 d . . .
O53 O -0.4496(3) 0.6281(3) 0.5503(3) 0.097(2) Uani 1 1 d . . .
O54 O -0.4221(3) 0.8029(3) 0.5740(3) 0.100(2) Uani 1 1 d . . .
O55 O 0.0726(2) 0.8844(2) 0.8176(2) 0.0591(14) Uani 1 1 d . . .
O56 O 0.0458(2) 0.8057(2) 0.74076(19) 0.0574(13) Uani 1 1 d . . .
O57 O -0.1133(2) 0.7504(2) 0.5772(2) 0.0602(14) Uani 1 1 d . . .
O58 O -0.1602(2) 0.8034(2) 0.57539(19) 0.0576(13) Uani 1 1 d . . .
O59 O -0.1423(5) 0.9575(4) 0.7415(4) 0.164(4) Uani 1 1 d . . .
O60 O -0.1779(4) 1.0409(4) 0.6339(4) 0.151(3) Uani 1 1 d . . .
O61 O -0.1344(2) 0.7255(2) 0.4683(2) 0.0596(14) Uani 1 1 d . . .
O62 O -0.1836(2) 0.7765(2) 0.4663(2) 0.0617(14) Uani 1 1 d . . .
O63 O -0.0197(2) 0.7243(2) 0.3666(2) 0.0649(15) Uani 1 1 d . . .
O64 O -0.0141(2) 0.7765(2) 0.3221(2) 0.0637(14) Uani 1 1 d . . .
O65 O -0.0620(3) 0.9232(3) 0.3135(3) 0.097(2) Uani 1 1 d . . .
O66 O -0.2267(4) 0.8488(4) 0.1683(4) 0.154(4) Uani 1 1 d . . .
O67 O -0.2758(2) 0.6811(2) 0.4344(2) 0.0624(14) Uani 1 1 d . . .
O68 O -0.2273(2) 0.6300(2) 0.4332(2) 0.0608(14) Uani 1 1 d . . .
O69 O -0.2845(2) 0.46195(19) 0.26586(19) 0.0523(12) Uani 1 1 d . . .
O70 O -0.3566(2) 0.4395(2) 0.1882(2) 0.0604(14) Uani 1 1 d . . .
O71 O -0.6261(4) 0.3957(4) 0.1149(4) 0.1514(13) Uani 1 1 d . . .
O72 O -0.4816(4) 0.5303(4) 0.1225(4) 0.1514(13) Uani 1 1 d . . .
N10 N 0.57238(11) 0.8740(3) 0.8540(4) 0.1671(18) Uani 1 1 d D . .
N12 N 0.5985(2) 0.9705(3) 0.9115(3) 0.1671(18) Uani 1 1 d D . .
H12 H 0.5991 0.9964 0.9399 0.201 Uiso 1 1 calc R . .
N30 N 0.2044(3) 0.3784(3) 0.9486(3) 0.0683(19) Uani 1 1 d . . .
N32 N 0.1401(3) 0.3365(3) 0.9755(3) 0.0698(19) Uani 1 1 d . . .
H32 H 0.1177 0.3392 0.9917 0.084 Uiso 1 1 calc R . .
N70 N -0.2737(4) -0.0217(4) 0.4912(4) 0.1877(17) Uani 1 1 d D . .
N72 N -0.2896(4) -0.0940(4) 0.4103(3) 0.1877(17) Uani 1 1 d D . .
H72 H -0.3098 -0.1165 0.3748 0.225 Uiso 1 1 calc R . .
N90 N -0.1949(4) 0.3822(4) 0.8866(3) 0.077(2) Uani 1 1 d . . .
N92 N -0.2048(3) 0.4554(3) 0.9437(3) 0.0715(19) Uani 1 1 d . . .
H92 H -0.1901 0.4912 0.9666 0.086 Uiso 1 1 calc R . .
N130 N -0.4765(2) 0.2688(3) 0.5896(3) 0.0580(17) Uani 1 1 d . . .
N132 N -0.5030(3) 0.3351(3) 0.6338(3) 0.073(2) Uani 1 1 d . . .
H132 H -0.5152 0.3606 0.6338 0.088 Uiso 1 1 calc R . .
N150 N -0.0387(3) 0.8043(3) 0.9893(3) 0.1295(10) Uani 1 1 d D . .
N152 N 0.0199(3) 0.8965(3) 1.0530(3) 0.1295(10) Uani 1 1 d D . .
H152 H 0.0284 0.9323 1.0648 0.155 Uiso 1 1 calc R . .
N170 N -0.3841(3) 0.6990(3) 0.6320(3) 0.072(2) Uani 1 1 d . . .
N172 N -0.4352(3) 0.7160(3) 0.5633(3) 0.075(2) Uani 1 1 d . . .
H172 H -0.4617 0.7028 0.5303 0.090 Uiso 1 1 calc R . .
N190 N -0.0728(6) 1.0011(4) 0.7233(5) 0.126(4) Uani 1 1 d . . .
N192 N -0.1603(4) 0.9979(4) 0.6852(5) 0.121(4) Uani 1 1 d . . .
H192 H -0.1948 0.9853 0.6808 0.146 Uiso 1 1 calc R . .
N210 N -0.1394(4) 0.8860(3) 0.3261(3) 0.074(2) Uani 1 1 d . . .
N212 N -0.1452(4) 0.8867(3) 0.2431(4) 0.084(2) Uani 1 1 d . . .
H212 H -0.1289 0.8964 0.2232 0.100 Uiso 1 1 calc R . .
N230 N -0.48223(11) 0.53582(19) 0.2098(3) 0.1514(13) Uani 1 1 d D . .
N232 N -0.5508(3) 0.4643(3) 0.1243(3) 0.1514(13) Uani 1 1 d D . .
H232 H -0.5639 0.4476 0.0881 0.182 Uiso 1 1 calc R . .
C1 C 0.3632(3) 0.6776(3) 0.8003(3) 0.0471(18) Uani 1 1 d . . .
C2 C 0.3732(3) 0.7917(3) 0.6969(3) 0.0465(18) Uani 1 1 d . . .
C3 C 0.37125(14) 0.73416(18) 0.74791(18) 0.0468(18) Uani 1 1 d G . .
H3 H 0.3324 0.7151 0.7270 0.056 Uiso 1 1 calc R . .
C4 C 0.39681(19) 0.72082(18) 0.7882(2) 0.0494(18) Uani 1 1 d G . .
C5 C 0.4537(2) 0.7488(2) 0.81883(19) 0.064(2) Uani 1 1 d G . .
H5 H 0.4711 0.7397 0.8464 0.077 Uiso 1 1 calc R . .
C6 C 0.48497(14) 0.7901(2) 0.8092(2) 0.066(2) Uani 1 1 d G . .
C7 C 0.45940(18) 0.80339(18) 0.7689(2) 0.059(2) Uani 1 1 d G . .
H7 H 0.4808 0.8316 0.7623 0.071 Uiso 1 1 calc R . .
C8 C 0.40254(19) 0.7754(2) 0.73826(18) 0.0463(18) Uani 1 1 d G . .
C9 C 0.5467(2) 0.8171(4) 0.8407(4) 0.084(3) Uani 1 1 d D . .
H9A H 0.5560 0.8134 0.8753 0.101 Uiso 1 1 calc R . .
H9B H 0.5623 0.7966 0.8184 0.101 Uiso 1 1 calc R . .
C11 C 0.57304(19) 0.9145(4) 0.8989(3) 0.1671(18) Uani 1 1 d D . .
C13 C 0.6232(2) 0.9856(3) 0.8792(3) 0.1671(18) Uani 1 1 d D . .
C14 C 0.62256(18) 0.9452(3) 0.8344(3) 0.1671(18) Uani 1 1 d D . .
C15 C 0.59739(19) 0.8891(3) 0.8210(3) 0.1671(18) Uani 1 1 d D . .
H15 H 0.5970 0.8614 0.7903 0.201 Uiso 1 1 calc R . .
C16 C 0.6495(3) 0.9625(4) 0.8000(4) 0.1671(18) Uani 1 1 d D . .
H16A H 0.6653 1.0032 0.8149 0.251 Uiso 1 1 calc R . .
H16B H 0.6219 0.9453 0.7618 0.251 Uiso 1 1 calc R . .
H16C H 0.6789 0.9500 0.8008 0.251 Uiso 1 1 calc R . .
C21 C 0.2439(3) 0.5320(3) 0.8324(3) 0.0472(18) Uani 1 1 d . . .
C22 C 0.0709(3) 0.3583(4) 0.7654(4) 0.058(2) Uani 1 1 d . . .
C23 C 0.1580(2) 0.4476(2) 0.80436(18) 0.058(2) Uani 1 1 d G . .
H23 H 0.1409 0.4531 0.7737 0.069 Uiso 1 1 calc R . .
C24 C 0.2115(2) 0.48527(17) 0.8431(2) 0.0507(19) Uani 1 1 d G . .
C25 C 0.23646(16) 0.47724(19) 0.88799(19) 0.0531(19) Uani 1 1 d G . .
H25 H 0.2730 0.5030 0.9145 0.064 Uiso 1 1 calc R . .
C26 C 0.2079(2) 0.4316(2) 0.89407(18) 0.057(2) Uani 1 1 d G . .
C27 C 0.1544(2) 0.39395(18) 0.8553(2) 0.064(2) Uani 1 1 d G . .
H27 H 0.1349 0.3627 0.8594 0.076 Uiso 1 1 calc R . .
C28 C 0.12946(16) 0.40199(18) 0.8104(2) 0.0524(19) Uani 1 1 d G . .
C29 C 0.2377(3) 0.4256(3) 0.9444(3) 0.068(2) Uani 1 1 d . . .
H29A H 0.2713 0.4218 0.9427 0.081 Uiso 1 1 calc R . .
H29B H 0.2495 0.4601 0.9781 0.081 Uiso 1 1 calc R . .
C31 C 0.1692(4) 0.3843(4) 0.9726(3) 0.065(2) Uani 1 1 d . . .
C33 C 0.1420(4) 0.2858(4) 0.9563(4) 0.076(3) Uani 1 1 d . . .
C34 C 0.1795(4) 0.2827(4) 0.9301(4) 0.077(3) Uani 1 1 d . . .
C35 C 0.2094(4) 0.3283(4) 0.9281(3) 0.072(2) Uani 1 1 d . . .
H35 H 0.2350 0.3267 0.9123 0.086 Uiso 1 1 calc R . .
C36 C 0.1829(5) 0.2299(5) 0.9066(4) 0.117(4) Uani 1 1 d . . .
H36A H 0.2094 0.2341 0.8903 0.175 Uiso 1 1 calc R . .
H36B H 0.1465 0.2010 0.8781 0.175 Uiso 1 1 calc R . .
H36C H 0.1949 0.2190 0.9358 0.175 Uiso 1 1 calc R . .
C41 C 0.2801(3) 0.6793(3) 0.8713(4) 0.0512(19) Uani 1 1 d . . .
C42 C 0.1737(3) 0.7944(4) 0.8732(4) 0.057(2) Uani 1 1 d . A .
C43 C 0.2264(2) 0.7360(2) 0.87575(16) 0.060(2) Uani 1 1 d G A .
H43 H 0.2054 0.7139 0.8370 0.072 Uiso 1 1 calc R . .
C44 C 0.2681(2) 0.72513(19) 0.9038(2) 0.056(2) Uani 1 1 d G . .
C45 C 0.2989(2) 0.7574(2) 0.9604(2) 0.069(2) Uani 1 1 d G A .
H45 H 0.3274 0.7500 0.9796 0.083 Uiso 1 1 calc R . .
C46 C 0.2879(2) 0.8006(2) 0.98909(17) 0.073(2) Uani 1 1 d G . .
C47 C 0.2462(2) 0.81146(19) 0.9611(2) 0.068(2) Uani 1 1 d G A .
H47 H 0.2387 0.8410 0.9807 0.082 Uiso 1 1 calc R . .
C48 C 0.2154(2) 0.7792(2) 0.9044(2) 0.061(2) Uani 1 1 d G . .
C49 C 0.3216(9) 0.8410(2) 1.0459(5) 0.166(2) Uani 0.567(5) 1 d PD A 1
H49A H 0.3023 0.8645 1.0558 0.200 Uiso 0.567(5) 1 calc PR A 1
H49B H 0.3561 0.8655 1.0471 0.200 Uiso 0.567(5) 1 calc PR A 1
N50 N 0.3378(6) 0.82583(16) 1.0901(4) 0.166(2) Uani 0.567(5) 1 d PD A 1
C51 C 0.2995(5) 0.8182(3) 1.1125(5) 0.166(2) Uani 0.567(5) 1 d PD A 1
N52 N 0.3088(5) 0.8035(3) 1.1554(5) 0.166(2) Uani 0.567(5) 1 d PD A 1
H52 H 0.2847 0.7986 1.1697 0.200 Uiso 0.567(5) 1 calc PR A 1
C53 C 0.3563(5) 0.7964(3) 1.1757(4) 0.166(2) Uani 0.567(5) 1 d PD A 1
C54 C 0.3945(4) 0.8040(4) 1.1533(5) 0.166(2) Uani 0.567(5) 1 d PD A 1
C55 C 0.3861(6) 0.8187(3) 1.1105(5) 0.166(2) Uani 0.567(5) 1 d PD A 1
H55 H 0.4123 0.8239 1.0952 0.200 Uiso 0.567(5) 1 calc PR A 1
C56 C 0.4456(5) 0.7962(6) 1.1759(7) 0.166(2) Uani 0.567(5) 1 d PD A 1
H56A H 0.4454 0.7860 1.2058 0.250 Uiso 0.567(5) 1 calc PR A 1
H56B H 0.4783 0.8310 1.1901 0.250 Uiso 0.567(5) 1 calc PR A 1
H56C H 0.4465 0.7663 1.1464 0.250 Uiso 0.567(5) 1 calc PR A 1
O17 O 0.2563(6) 0.8250(5) 1.0929(6) 0.166(2) Uani 0.567(5) 1 d PD A 1
O18 O 0.3634(6) 0.7819(4) 1.2178(6) 0.166(2) Uani 0.567(5) 1 d PD A 1
C49B C 0.3099(3) 0.8258(11) 1.0478(8) 0.166(2) Uani 0.433(5) 1 d PD A 2
H49C H 0.2887 0.8011 1.0599 0.200 Uiso 0.433(5) 1 calc PR A 2
H49D H 0.3071 0.8618 1.0619 0.200 Uiso 0.433(5) 1 calc PR A 2
N50B N 0.3671(4) 0.8353(7) 1.0694(5) 0.166(2) Uani 0.433(5) 1 d PD A 2
C51B C 0.3847(5) 0.8005(6) 1.0875(5) 0.166(2) Uani 0.433(5) 1 d PD A 2
N52B N 0.4403(6) 0.8121(5) 1.1077(5) 0.166(2) Uani 0.433(5) 1 d PD A 2
H52B H 0.4515 0.7901 1.1192 0.200 Uiso 0.433(5) 1 calc PR A 2
C53B C 0.4782(4) 0.8585(5) 1.1097(4) 0.166(2) Uani 0.433(5) 1 d PD A 2
C54B C 0.4608(4) 0.8933(5) 1.0916(5) 0.166(2) Uani 0.433(5) 1 d PD A 2
C55B C 0.4054(5) 0.8823(7) 1.0713(5) 0.166(2) Uani 0.433(5) 1 d PD A 2
H55B H 0.3935 0.9061 1.0589 0.200 Uiso 0.433(5) 1 calc PR A 2
C56B C 0.5024(7) 0.9434(6) 1.0940(8) 0.166(2) Uani 0.433(5) 1 d PD A 2
H56D H 0.5395 0.9465 1.1114 0.250 Uiso 0.433(5) 1 calc PR A 2
H56E H 0.4999 0.9771 1.1157 0.250 Uiso 0.433(5) 1 calc PR A 2
H56F H 0.4947 0.9391 1.0565 0.250 Uiso 0.433(5) 1 calc PR A 2
O17B O 0.3594(9) 0.7627(9) 1.0883(7) 0.166(2) Uani 0.433(5) 1 d PD A 2
O18B O 0.5243(7) 0.8726(8) 1.1250(6) 0.166(2) Uani 0.433(5) 1 d PD A 2
C61 C -0.1113(3) 0.2170(3) 0.6161(3) 0.054(2) Uani 1 1 d . . .
C62 C -0.2746(4) 0.1572(3) 0.4422(3) 0.054(2) Uani 1 1 d . . .
C63 C -0.1954(6) 0.1812(4) 0.5268(6) 0.1877(17) Uani 1 1 d G . .
H63 H -0.1770 0.2145 0.5251 0.225 Uiso 1 1 calc R . .
C64 C -0.1701(4) 0.1711(5) 0.5700(5) 0.1877(17) Uani 1 1 d G . .
C65 C -0.1971(6) 0.1224(6) 0.5724(4) 0.1877(17) Uani 1 1 d G . .
H65 H -0.1798 0.1155 0.6019 0.225 Uiso 1 1 calc R . .
C66 C -0.2494(6) 0.0836(4) 0.5316(6) 0.1877(17) Uani 1 1 d G . .
C67 C -0.2747(4) 0.0936(5) 0.4884(5) 0.1877(17) Uani 1 1 d G . .
H67 H -0.3105 0.0671 0.4605 0.225 Uiso 1 1 calc R . .
C68 C -0.2477(6) 0.1424(6) 0.4860(4) 0.1877(17) Uani 1 1 d G . .
C69 C -0.2818(7) 0.0257(7) 0.5284(7) 0.1877(17) Uani 1 1 d . . .
H69A H -0.2695 0.0286 0.5661 0.225 Uiso 1 1 calc R . .
H69B H -0.3216 0.0166 0.5144 0.225 Uiso 1 1 calc R . .
C71 C -0.3079(4) -0.0594(5) 0.4377(4) 0.1877(17) Uani 1 1 d D . .
C73 C -0.2413(4) -0.0954(5) 0.4355(3) 0.1877(17) Uani 1 1 d D . .
C74 C -0.2061(3) -0.0576(4) 0.4910(3) 0.1877(17) Uani 1 1 d D . .
C75 C -0.2250(4) -0.0216(5) 0.5196(3) 0.1877(17) Uani 1 1 d D . .
H75 H -0.2044 0.0024 0.5581 0.225 Uiso 1 1 calc R . .
C76 C -0.1655(5) -0.0728(6) 0.5233(4) 0.1877(17) Uani 1 1 d D . .
H76A H -0.1564 -0.0983 0.4981 0.282 Uiso 1 1 calc R . .
H76B H -0.1819 -0.0912 0.5426 0.282 Uiso 1 1 calc R . .
H76C H -0.1319 -0.0389 0.5504 0.282 Uiso 1 1 calc R . .
C81 C -0.0708(3) 0.3334(3) 0.7371(3) 0.055(2) Uani 1 1 d . . .
C82 C -0.1763(3) 0.4486(3) 0.7401(3) 0.056(2) Uani 1 1 d . . .
C83 C -0.1204(2) 0.3945(2) 0.74440(19) 0.056(2) Uani 1 1 d G . .
H83 H -0.1108 0.4024 0.7173 0.067 Uiso 1 1 calc R . .
C84 C -0.10220(19) 0.3606(2) 0.7636(2) 0.0528(19) Uani 1 1 d G . .
C85 C -0.1162(2) 0.3491(2) 0.8032(2) 0.064(2) Uani 1 1 d G . .
H85 H -0.1038 0.3259 0.8163 0.077 Uiso 1 1 calc R . .
C86 C -0.1484(2) 0.3714(2) 0.82367(19) 0.058(2) Uani 1 1 d G . .
C87 C -0.1666(2) 0.4053(2) 0.8045(2) 0.061(2) Uani 1 1 d G . .
H87 H -0.1886 0.4206 0.8185 0.073 Uiso 1 1 calc R . .
C88 C -0.1526(2) 0.41686(19) 0.7649(2) 0.0527(19) Uani 1 1 d G . .
C89 C -0.1600(4) 0.3583(4) 0.8671(4) 0.080(3) Uani 1 1 d . . .
H89A H -0.1784 0.3172 0.8524 0.096 Uiso 1 1 calc R . .
H89B H -0.1246 0.3724 0.8990 0.096 Uiso 1 1 calc R . .
C91 C -0.1707(4) 0.4361(5) 0.9280(4) 0.069(2) Uani 1 1 d . . .
C93 C -0.2588(5) 0.4264(5) 0.9285(5) 0.095(3) Uani 1 1 d . . .
C94 C -0.2826(4) 0.3684(5) 0.8855(4) 0.085(3) Uani 1 1 d . . .
C95 C -0.2503(5) 0.3528(5) 0.8677(4) 0.097(3) Uani 1 1 d . . .
H95 H -0.2667 0.3164 0.8378 0.116 Uiso 1 1 calc R . .
C96 C -0.3437(5) 0.3308(6) 0.8631(6) 0.161(6) Uani 1 1 d . . .
H96A H -0.3526 0.2941 0.8346 0.241 Uiso 1 1 calc R . .
H96B H -0.3656 0.3475 0.8470 0.241 Uiso 1 1 calc R . .
H96C H -0.3521 0.3266 0.8932 0.241 Uiso 1 1 calc R . .
C101 C -0.3037(4) 0.1249(4) 0.2984(3) 0.055(2) Uani 1 1 d . . .
C102 C -0.1868(3) 0.1224(4) 0.1929(3) 0.056(2) Uani 1 1 d . . .
C103 C -0.2429(4) 0.1179(4) 0.2474(4) 0.039(3) Uani 0.555(4) 1 d PGD B 1
H103 H -0.2162 0.1536 0.2763 0.046 Uiso 0.555(4) 1 calc PR B 1
C104 C -0.2915(4) 0.0911(5) 0.2505(4) 0.061(5) Uani 0.555(4) 1 d PGD B 1
C105 C -0.3306(4) 0.0389(5) 0.2082(4) 0.074(5) Uani 0.555(4) 1 d PGD B 1
H105 H -0.3638 0.0206 0.2103 0.089 Uiso 0.555(4) 1 calc PR B 1
C106 C -0.3210(4) 0.0135(4) 0.1628(4) 0.068(5) Uani 0.555(4) 1 d PGD B 1
C107 C -0.2724(4) 0.0403(5) 0.1597(4) 0.073(5) Uani 0.555(4) 1 d PGD B 1
H107 H -0.2659 0.0229 0.1287 0.088 Uiso 0.555(4) 1 calc PR B 1
C108 C -0.2333(4) 0.0925(5) 0.2020(4) 0.060(5) Uani 0.555(4) 1 d PGD B 1
C109 C -0.3668(2) -0.0476(4) 0.1134(6) 0.0778(11) Uani 0.555(4) 1 d PD B 1
H10A H -0.3902 -0.0673 0.1276 0.093 Uiso 0.555(4) 1 calc PR B 1
H10B H -0.3908 -0.0432 0.0834 0.093 Uiso 0.555(4) 1 calc PR B 1
N110 N -0.3391(2) -0.0801(2) 0.0919(3) 0.0778(11) Uani 0.555(4) 1 d PD B 1
C111 C -0.3118(3) -0.1004(3) 0.1220(3) 0.0778(11) Uani 0.555(4) 1 d PD B 1
N112 N -0.2871(3) -0.1303(3) 0.0992(3) 0.0778(11) Uani 0.555(4) 1 d PD B 1
H112 H -0.2692 -0.1437 0.1181 0.093 Uiso 0.555(4) 1 calc PR B 1
C113 C -0.2890(3) -0.1402(3) 0.0482(4) 0.0778(11) Uani 0.555(4) 1 d PD B 1
C114 C -0.3171(3) -0.1195(3) 0.0166(3) 0.0778(11) Uani 0.555(4) 1 d PD B 1
C115 C -0.3427(3) -0.0885(3) 0.0404(3) 0.0778(11) Uani 0.555(4) 1 d PD B 1
H115 H -0.3623 -0.0735 0.0208 0.093 Uiso 0.555(4) 1 calc PR B 1
C116 C -0.3211(5) -0.1286(6) -0.0403(3) 0.0778(11) Uani 0.555(4) 1 d PD B 1
H11A H -0.3013 -0.1508 -0.0510 0.117 Uiso 0.555(4) 1 calc PR B 1
H11B H -0.3046 -0.0924 -0.0399 0.117 Uiso 0.555(4) 1 calc PR B 1
H11C H -0.3600 -0.1485 -0.0668 0.117 Uiso 0.555(4) 1 calc PR B 1
O35 O -0.3098(3) -0.0917(3) 0.1681(4) 0.0778(11) Uani 0.555(4) 1 d PD B 1
O36 O -0.2630(4) -0.1701(4) 0.0311(5) 0.0778(11) Uani 0.555(4) 1 d PD B 1
C303 C -0.2523(7) 0.1184(7) 0.2408(6) 0.074(4) Uani 0.445(4) 1 d PGD B 2
H303 H -0.2335 0.1580 0.2591 0.089 Uiso 0.445(4) 1 calc PR B 2
C304 C -0.2941(8) 0.0913(8) 0.2528(4) 0.074(4) Uani 0.445(4) 1 d PGD B 2
C305 C -0.3217(7) 0.0333(9) 0.2260(6) 0.074(4) Uani 0.445(4) 1 d PGD B 2
H305 H -0.3502 0.0148 0.2342 0.089 Uiso 0.445(4) 1 calc PR B 2
C306 C -0.3075(7) 0.0025(7) 0.1871(7) 0.074(4) Uani 0.445(4) 1 d PGD B 2
C307 C -0.2658(7) 0.0297(9) 0.1751(6) 0.074(4) Uani 0.445(4) 1 d PGD B 2
H307 H -0.2562 0.0086 0.1486 0.089 Uiso 0.445(4) 1 calc PR B 2
C308 C -0.2382(5) 0.0876(9) 0.2019(7) 0.074(4) Uani 0.445(4) 1 d PGD B 2
C309 C -0.3399(3) -0.0641(5) 0.1589(7) 0.0778(11) Uani 0.445(4) 1 d PD B 2
H30A H -0.3211 -0.0792 0.1813 0.093 Uiso 0.445(4) 1 calc PR B 2
H30B H -0.3781 -0.0752 0.1559 0.093 Uiso 0.445(4) 1 calc PR B 2
N310 N -0.3404(3) -0.0856(3) 0.1032(3) 0.0778(11) Uani 0.445(4) 1 d PD B 2
C311 C -0.3750(3) -0.0778(3) 0.0651(4) 0.0778(11) Uani 0.445(4) 1 d PD B 2
N312 N -0.3767(3) -0.0968(3) 0.0138(4) 0.0778(11) Uani 0.445(4) 1 d PD B 2
H312 H -0.3989 -0.0922 -0.0115 0.093 Uiso 0.445(4) 1 calc PR B 2
C313 C -0.3453(4) -0.1228(3) -0.0001(3) 0.0778(11) Uani 0.445(4) 1 d PD B 2
C314 C -0.3093(4) -0.1312(3) 0.0388(5) 0.0778(11) Uani 0.445(4) 1 d PD B 2
C315 C -0.3076(3) -0.1114(4) 0.0923(4) 0.0778(11) Uani 0.445(4) 1 d PD B 2
H315 H -0.2839 -0.1159 0.1204 0.093 Uiso 0.445(4) 1 calc PR B 2
C316 C -0.2745(6) -0.1601(5) 0.0232(10) 0.0778(11) Uani 0.445(4) 1 d PD B 2
H31A H -0.2816 -0.1700 -0.0155 0.117 Uiso 0.445(4) 1 calc PR B 2
H31B H -0.2840 -0.1941 0.0281 0.117 Uiso 0.445(4) 1 calc PR B 2
H31C H -0.2354 -0.1350 0.0468 0.117 Uiso 0.445(4) 1 calc PR B 2
O35B O -0.4058(4) -0.0537(4) 0.0752(5) 0.0778(11) Uani 0.445(4) 1 d PD B 2
O36B O -0.3494(5) -0.1395(5) -0.0495(3) 0.0778(11) Uani 0.445(4) 1 d PD B 2
C121 C -0.3461(3) 0.2361(3) 0.4442(3) 0.0461(18) Uani 1 1 d . . .
C122 C -0.2891(3) 0.4072(3) 0.6200(3) 0.0485(19) Uani 1 1 d . . .
C123 C -0.32029(17) 0.3230(2) 0.5313(2) 0.0528(19) Uani 1 1 d G . .
H123 H -0.2876 0.3412 0.5283 0.063 Uiso 1 1 calc R . .
C124 C -0.3575(2) 0.2688(2) 0.49179(17) 0.056(2) Uani 1 1 d G . .
C125 C -0.40539(19) 0.24208(16) 0.49610(18) 0.059(2) Uani 1 1 d G . .
H125 H -0.4308 0.2050 0.4691 0.071 Uiso 1 1 calc R . .
C126 C -0.41601(17) 0.2696(2) 0.5399(2) 0.058(2) Uani 1 1 d G . .
C127 C -0.3788(2) 0.3238(2) 0.57936(17) 0.058(2) Uani 1 1 d G . .
H127 H -0.3860 0.3426 0.6093 0.070 Uiso 1 1 calc R . .
C128 C -0.33092(19) 0.35048(16) 0.57505(18) 0.0451(17) Uani 1 1 d G . .
C129 C -0.4688(3) 0.2377(3) 0.5415(3) 0.058(2) Uani 1 1 d . . .
H12A H -0.5003 0.2279 0.5075 0.070 Uiso 1 1 calc R . .
H12B H -0.4692 0.2024 0.5416 0.070 Uiso 1 1 calc R . .
C131 C -0.4943(3) 0.3088(4) 0.5882(4) 0.058(2) Uani 1 1 d . . .
C133 C -0.4941(4) 0.3243(5) 0.6796(4) 0.091(3) Uani 1 1 d . . .
C134 C -0.4761(5) 0.2816(5) 0.6777(4) 0.095(3) Uani 1 1 d . . .
C135 C -0.4679(4) 0.2562(4) 0.6324(4) 0.081(3) Uani 1 1 d . . .
H135 H -0.4554 0.2279 0.6309 0.097 Uiso 1 1 calc R . .
C136 C -0.4647(7) 0.2693(6) 0.7252(5) 0.163(6) Uani 1 1 d . . .
H13A H -0.4529 0.2391 0.7179 0.244 Uiso 1 1 calc R . .
H13B H -0.4983 0.2578 0.7312 0.244 Uiso 1 1 calc R . .
H13C H -0.4355 0.3028 0.7582 0.244 Uiso 1 1 calc R . .
C141 C -0.1412(3) 0.5946(3) 0.7686(3) 0.0516(19) Uani 1 1 d . . .
C142 C 0.0305(3) 0.7675(4) 0.8337(4) 0.056(2) Uani 1 1 d . . .
C143 C -0.0543(4) 0.6805(4) 0.8048(3) 0.1295(10) Uani 1 1 d G . .
H143 H -0.0480 0.6627 0.7738 0.155 Uiso 1 1 calc R . .
C144 C -0.0997(3) 0.6519(3) 0.8115(3) 0.1295(10) Uani 1 1 d G . .
C145 C -0.1089(3) 0.6780(4) 0.8569(4) 0.1295(10) Uani 1 1 d G . .
H145 H -0.1400 0.6585 0.8614 0.155 Uiso 1 1 calc R . .
C146 C -0.0727(4) 0.7328(4) 0.8956(3) 0.1295(10) Uani 1 1 d G . .
C147 C -0.0273(3) 0.7615(3) 0.8889(3) 0.1295(10) Uani 1 1 d G . .
H147 H -0.0026 0.7989 0.9154 0.155 Uiso 1 1 calc R . .
C148 C -0.0181(3) 0.7353(4) 0.8435(4) 0.1295(10) Uani 1 1 d G . .
C149 C -0.0878(4) 0.7590(4) 0.9426(4) 0.1295(10) Uani 1 1 d D . .
H14A H -0.1149 0.7732 0.9302 0.155 Uiso 1 1 calc R . .
H14B H -0.1047 0.7305 0.9534 0.155 Uiso 1 1 calc R . .
C151 C -0.0272(3) 0.8592(3) 1.0072(4) 0.1295(10) Uani 1 1 d D . .
C153 C 0.0545(3) 0.8802(2) 1.0812(3) 0.1295(10) Uani 1 1 d D . .
C154 C 0.0442(3) 0.8238(3) 1.0619(3) 0.1295(10) Uani 1 1 d D . .
C155 C -0.0029(3) 0.7855(2) 1.0124(3) 0.1295(10) Uani 1 1 d D . .
H155 H -0.0097 0.7474 0.9953 0.155 Uiso 1 1 calc R . .
C156 C 0.0911(3) 0.8086(4) 1.0791(4) 0.1295(10) Uani 1 1 d D . .
H15A H 0.1209 0.8396 1.1138 0.194 Uiso 1 1 calc R . .
H15B H 0.1047 0.8012 1.0504 0.194 Uiso 1 1 calc R . .
H15C H 0.0783 0.7751 1.0844 0.194 Uiso 1 1 calc R . .
C161 C -0.2547(3) 0.5549(3) 0.6539(3) 0.057(2) Uani 1 1 d . . .
C162 C -0.2386(3) 0.6763(3) 0.5572(3) 0.0486(18) Uani 1 1 d . . .
C163 C -0.25215(19) 0.6126(2) 0.6026(2) 0.0531(19) Uani 1 1 d G . .
H163 H -0.2262 0.6014 0.5924 0.064 Uiso 1 1 calc R . .
C164 C -0.2756(2) 0.59105(18) 0.63254(19) 0.0469(18) Uani 1 1 d G . .
C165 C -0.3135(2) 0.6074(2) 0.64751(19) 0.058(2) Uani 1 1 d G . .
H165 H -0.3296 0.5927 0.6680 0.069 Uiso 1 1 calc R . .
C166 C -0.3280(2) 0.6453(2) 0.6326(2) 0.066(2) Uani 1 1 d G . .
C167 C -0.3045(2) 0.6668(2) 0.6027(2) 0.067(2) Uani 1 1 d G . .
H167 H -0.3144 0.6927 0.5924 0.081 Uiso 1 1 calc R . .
C168 C -0.2666(2) 0.6505(2) 0.58768(19) 0.0510(19) Uani 1 1 d G . .
C169 C -0.3677(4) 0.6640(4) 0.6521(4) 0.070(2) Uani 1 1 d . . .
H16D H -0.4011 0.6304 0.6409 0.084 Uiso 1 1 calc R . .
H16E H -0.3501 0.6840 0.6929 0.084 Uiso 1 1 calc R . .
C171 C -0.4247(4) 0.6770(5) 0.5795(4) 0.068(2) Uani 1 1 d . . .
C173 C -0.4084(4) 0.7731(4) 0.5937(4) 0.078(3) Uani 1 1 d . . .
C174 C -0.3644(5) 0.7951(4) 0.6475(5) 0.090(3) Uani 1 1 d . . .
C175 C -0.3532(4) 0.7576(5) 0.6640(4) 0.086(3) Uani 1 1 d . . .
H175 H -0.3233 0.7715 0.6986 0.103 Uiso 1 1 calc R . .
C176 C -0.3320(5) 0.8586(5) 0.6858(5) 0.133(4) Uani 1 1 d . . .
H17A H -0.3042 0.8652 0.7204 0.200 Uiso 1 1 calc R . .
H17B H -0.3575 0.8740 0.6938 0.200 Uiso 1 1 calc R . .
H17C H -0.3137 0.8767 0.6675 0.200 Uiso 1 1 calc R . .
C181 C 0.0442(3) 0.8501(3) 0.7679(3) 0.0504(19) Uani 1 1 d . . .
C182 C -0.1198(3) 0.7937(4) 0.5975(3) 0.057(2) Uani 1 1 d . . .
C183 C -0.0363(2) 0.82602(18) 0.6821(2) 0.054(2) Uani 1 1 d G . .
H183 H -0.0355 0.7910 0.6658 0.065 Uiso 1 1 calc R . .
C184 C 0.00205(19) 0.8651(2) 0.7356(2) 0.0541(19) Uani 1 1 d G . .
C185 C 0.0008(2) 0.9164(2) 0.75950(18) 0.073(2) Uani 1 1 d G . .
H185 H 0.0271 0.9431 0.7960 0.087 Uiso 1 1 calc R . .
C186 C -0.0387(3) 0.92856(19) 0.7300(2) 0.077(3) Uani 1 1 d G . .
C187 C -0.0771(2) 0.8895(2) 0.6766(2) 0.077(3) Uani 1 1 d G . .
H187 H -0.1042 0.8978 0.6564 0.092 Uiso 1 1 calc R . .
C188 C -0.0759(2) 0.8382(2) 0.65263(17) 0.059(2) Uani 1 1 d G . .
C189 C -0.0366(4) 0.9856(4) 0.7593(4) 0.101(3) Uani 1 1 d . . .
H18A H -0.0474 0.9867 0.7899 0.122 Uiso 1 1 calc R . .
H18B H 0.0019 1.0141 0.7757 0.122 Uiso 1 1 calc R . .
C191 C -0.1229(8) 0.9862(6) 0.7174(7) 0.141(5) Uani 1 1 d . . .
C193 C -0.1438(5) 1.0281(6) 0.6611(6) 0.118(4) Uani 1 1 d . . .
C194 C -0.0890(6) 1.0453(5) 0.6648(5) 0.109(4) Uani 1 1 d . . .
C195 C -0.0545(5) 1.0282(6) 0.6934(6) 0.126(5) Uani 1 1 d . . .
H195 H -0.0193 1.0346 0.6930 0.151 Uiso 1 1 calc R . .
C196 C -0.0686(5) 1.0792(4) 0.6351(5) 0.119(4) Uani 1 1 d . . .
H19A H -0.0300 1.0868 0.6429 0.178 Uiso 1 1 calc R . .
H19B H -0.0716 1.1146 0.6486 0.178 Uiso 1 1 calc R . .
H19C H -0.0912 1.0576 0.5952 0.178 Uiso 1 1 calc R . .
C201 C -0.1494(3) 0.7578(4) 0.4556(3) 0.057(2) Uani 1 1 d . . .
C202 C -0.0296(3) 0.7604(4) 0.3532(3) 0.061(2) Uani 1 1 d . . .
C203 C -0.1200(2) 0.7856(2) 0.4269(2) 0.0517(19) Uani 1 1 d G . .
C204 C -0.0877(2) 0.76349(18) 0.4063(2) 0.054(2) Uani 1 1 d G . .
H204 H -0.0830 0.7332 0.4117 0.065 Uiso 1 1 calc R . .
C205 C -0.0622(2) 0.7857(2) 0.3780(2) 0.058(2) Uani 1 1 d G . .
C206 C -0.0690(2) 0.8300(2) 0.3702(2) 0.062(2) Uani 1 1 d G . .
H206 H -0.0515 0.8451 0.3509 0.075 Uiso 1 1 calc R . .
C207 C -0.1013(2) 0.8521(2) 0.3908(2) 0.075(3) Uani 1 1 d G . .
C208 C -0.1268(2) 0.8299(2) 0.4191(2) 0.064(2) Uani 1 1 d G . .
H208 H -0.1488 0.8450 0.4331 0.076 Uiso 1 1 calc R . .
C209 C -0.1082(5) 0.9023(4) 0.3843(4) 0.088(3) Uani 1 1 d . . .
H20A H -0.1278 0.9156 0.4059 0.106 Uiso 1 1 calc R . .
H20B H -0.0714 0.9333 0.3986 0.106 Uiso 1 1 calc R . .
C211 C -0.1121(6) 0.9008(5) 0.2958(4) 0.082(3) Uani 1 1 d . . .
C213 C -0.2016(6) 0.8587(5) 0.2182(6) 0.112(4) Uani 1 1 d . . .
C214 C -0.2284(6) 0.8439(6) 0.2504(6) 0.109(4) Uani 1 1 d . . .
C215 C -0.1950(6) 0.8592(5) 0.3012(6) 0.101(3) Uani 1 1 d . . .
H215 H -0.2122 0.8501 0.3236 0.121 Uiso 1 1 calc R . .
C216 C -0.2880(6) 0.8148(7) 0.2237(7) 0.189(7) Uani 1 1 d . . .
H21A H -0.3017 0.8067 0.2497 0.284 Uiso 1 1 calc R . .
H21B H -0.2993 0.7797 0.1914 0.284 Uiso 1 1 calc R . .
H21C H -0.3032 0.8382 0.2119 0.284 Uiso 1 1 calc R . .
C221 C -0.2676(3) 0.6399(3) 0.4119(3) 0.053(2) Uani 1 1 d . . .
C222 C -0.3243(3) 0.4685(3) 0.2384(4) 0.0518(19) Uani 1 1 d . . .
C223 C -0.2993(3) 0.5523(4) 0.3261(4) 0.1514(13) Uani 1 1 d G . .
H223 H -0.2684 0.5472 0.3442 0.182 Uiso 1 1 calc R . .
C224 C -0.3083(3) 0.5973(4) 0.3543(3) 0.1514(13) Uani 1 1 d G . .
C225 C -0.3535(4) 0.6047(3) 0.3278(4) 0.1514(13) Uani 1 1 d G . .
H225 H -0.3597 0.6355 0.3470 0.182 Uiso 1 1 calc R . .
C226 C -0.3897(3) 0.5673(4) 0.2732(4) 0.1514(13) Uani 1 1 d GD . .
C227 C -0.3806(3) 0.5223(4) 0.2450(3) 0.1514(13) Uani 1 1 d G . .
H227 H -0.4054 0.4967 0.2077 0.182 Uiso 1 1 calc R . .
C228 C -0.3354(4) 0.5148(3) 0.2715(4) 0.1514(13) Uani 1 1 d G . .
C229 C -0.4315(2) 0.5849(3) 0.2480(4) 0.1514(13) Uani 1 1 d D . .
H22A H -0.4378 0.6100 0.2772 0.182 Uiso 1 1 calc R . .
H22B H -0.4182 0.6054 0.2284 0.182 Uiso 1 1 calc R . .
C231 C -0.5019(3) 0.5104(3) 0.1537(3) 0.1514(13) Uani 1 1 d D . .
C233 C -0.5801(2) 0.4432(2) 0.1496(3) 0.1514(13) Uani 1 1 d D . .
C234 C -0.5604(2) 0.4688(2) 0.2070(3) 0.1514(13) Uani 1 1 d D . .
C235 C -0.5099(2) 0.5165(2) 0.2375(2) 0.1514(13) Uani 1 1 d D . .
H235 H -0.4951 0.5351 0.2767 0.182 Uiso 1 1 calc R . .
C236 C -0.5920(4) 0.4462(4) 0.2351(4) 0.1514(13) Uani 1 1 d D . .
H23A H -0.6257 0.4127 0.2074 0.227 Uiso 1 1 calc R . .
H23B H -0.6017 0.4744 0.2559 0.227 Uiso 1 1 calc R . .
H23C H -0.5693 0.4366 0.2603 0.227 Uiso 1 1 calc R . .
O1S O 0.1930(3) 0.5728(4) 0.6967(3) 0.138(3) Uani 1 1 d . . .
O2S O 0.4115(3) 0.6364(4) 0.9344(3) 0.1352(17) Uani 1 1 d . . .
O3S O -0.0174(4) 0.3677(5) 0.6198(4) 0.189(4) Uani 1 1 d . . .
O4S O -0.0318(3) 0.2070(3) 0.7610(3) 0.1084(13) Uani 1 1 d . . .
O5S O -0.2023(3) 0.2942(3) 0.4098(3) 0.125(3) Uani 1 1 d . . .
O6S O -0.4464(2) 0.0667(2) 0.3272(3) 0.0886(19) Uani 1 1 d . . .
O7S O -0.1344(4) 0.4933(4) 0.6217(4) 0.170(4) Uani 1 1 d . . .
O8S O -0.2873(3) 0.5122(3) 0.7759(3) 0.1294(16) Uani 1 1 d . . .
O9S O -0.1171(4) 0.6393(4) 0.5060(4) 0.156(3) Uani 1 1 d . . .
O10S O -0.2763(3) 0.7872(3) 0.4995(3) 0.1006(12) Uani 1 1 d . . .
O11S O 0.0722(4) 0.7088(3) 0.6980(3) 0.145(3) Uani 1 1 d . . .
O12S O 0.1485(2) 0.9360(2) 0.9443(2) 0.0729(16) Uani 1 1 d . . .
N4S N 0.4043(4) 0.5812(5) 0.9745(4) 0.1352(17) Uani 1 1 d . . .
N8S N -0.0237(4) 0.1549(4) 0.8027(4) 0.1084(13) Uani 1 1 d . . .
N14S N -0.3275(4) 0.4918(5) 0.8319(5) 0.1294(16) Uani 1 1 d . . .
N18S N -0.3250(4) 0.8372(4) 0.5116(4) 0.1006(12) Uani 1 1 d . . .
C1S C 0.3743(5) 0.6455(6) 1.0082(5) 0.1352(17) Uani 1 1 d . . .
H1SA H 0.3501 0.6165 1.0135 0.203 Uiso 1 1 calc R . .
H1SB H 0.3531 0.6626 0.9917 0.203 Uiso 1 1 calc R . .
H1SC H 0.4044 0.6742 1.0439 0.203 Uiso 1 1 calc R . .
C2S C 0.3996(6) 0.6178(7) 0.9674(6) 0.1352(17) Uani 1 1 d . . .
C3S C 0.3944(5) 0.5543(6) 1.0136(5) 0.1352(17) Uani 1 1 d . . .
H3SA H 0.3809 0.5753 1.0375 0.203 Uiso 1 1 d R . .
H3SB H 0.4292 0.5562 1.0364 0.203 Uiso 1 1 d R . .
H3SC H 0.3670 0.5153 0.9917 0.203 Uiso 1 1 d R . .
C5S C 0.4244(5) 0.5491(6) 0.9358(5) 0.1352(17) Uani 1 1 d . . .
H5SA H 0.4299 0.5664 0.9117 0.203 Uiso 1 1 d R . .
H5SB H 0.3976 0.5099 0.9133 0.203 Uiso 1 1 d R . .
H5SC H 0.4595 0.5513 0.9582 0.203 Uiso 1 1 d R . .
C6S C 0.0537(5) 0.2034(4) 0.7911(5) 0.1084(13) Uani 1 1 d . . .
H6SA H 0.0636 0.2284 0.7746 0.163 Uiso 1 1 calc R . .
H6SB H 0.0581 0.1696 0.7734 0.163 Uiso 1 1 calc R . .
H6SC H 0.0778 0.2225 0.8307 0.163 Uiso 1 1 calc R . .
C7S C -0.0025(5) 0.1887(5) 0.7832(5) 0.1084(13) Uani 1 1 d . . .
C9S C 0.0052(5) 0.1350(4) 0.8373(4) 0.1084(13) Uani 1 1 d . . .
H9SA H 0.0437 0.1482 0.8426 0.163 Uiso 1 1 calc R . .
H9SB H -0.0125 0.0941 0.8196 0.163 Uiso 1 1 calc R . .
H9SC H 0.0037 0.1494 0.8733 0.163 Uiso 1 1 calc R . .
C10S C -0.0826(5) 0.1348(4) 0.7927(5) 0.1084(13) Uani 1 1 d . . .
H10C H -0.1011 0.1487 0.7691 0.163 Uiso 1 1 calc R . .
H10D H -0.0854 0.1487 0.8280 0.163 Uiso 1 1 calc R . .
H10E H -0.1004 0.0939 0.7743 0.163 Uiso 1 1 calc R . .
C11S C -0.3673(5) 0.4272(5) 0.7394(5) 0.1294(16) Uani 1 1 d . . .
H11D H -0.3630 0.4198 0.7048 0.194 Uiso 1 1 calc R . .
H11E H -0.4028 0.4289 0.7345 0.194 Uiso 1 1 calc R . .
H11F H -0.3662 0.3973 0.7494 0.194 Uiso 1 1 calc R . .
C12S C -0.3215(6) 0.4818(6) 0.7843(6) 0.1294(16) Uani 1 1 d . . .
C13S C -0.3714(5) 0.4575(5) 0.8414(5) 0.1294(16) Uani 1 1 d . . .
H13D H -0.3983 0.4247 0.8064 0.194 Uiso 1 1 calc R . .
H13E H -0.3898 0.4795 0.8559 0.194 Uiso 1 1 calc R . .
H13F H -0.3552 0.4453 0.8681 0.194 Uiso 1 1 calc R . .
C15S C -0.2842(5) 0.5429(5) 0.8797(5) 0.1294(16) Uani 1 1 d . . .
H15D H -0.2572 0.5619 0.8686 0.194 Uiso 1 1 calc R . .
H15E H -0.2658 0.5336 0.9081 0.194 Uiso 1 1 calc R . .
H15F H -0.3004 0.5674 0.8946 0.194 Uiso 1 1 calc R . .
C16S C -0.2392(4) 0.8661(4) 0.5870(4) 0.1006(12) Uani 1 1 d . . .
H16F H -0.2082 0.8561 0.5956 0.151 Uiso 1 1 calc R . .
H16G H -0.2569 0.8630 0.6119 0.151 Uiso 1 1 calc R . .
H16H H -0.2256 0.9046 0.5919 0.151 Uiso 1 1 calc R . .
C17S C -0.2815(5) 0.8261(5) 0.5265(5) 0.1006(12) Uani 1 1 d . . .
C19S C -0.3674(4) 0.8020(4) 0.4602(4) 0.1006(12) Uani 1 1 d . . .
H19D H -0.3588 0.7720 0.4408 0.151 Uiso 1 1 calc R . .
H19E H -0.3722 0.8231 0.4390 0.151 Uiso 1 1 calc R . .
H19F H -0.4016 0.7860 0.4639 0.151 Uiso 1 1 calc R . .
C20S C -0.3335(4) 0.8851(4) 0.5453(4) 0.1006(12) Uani 1 1 d . . .
H20C H -0.3020 0.9076 0.5816 0.151 Uiso 1 1 calc R . .
H20D H -0.3673 0.8707 0.5501 0.151 Uiso 1 1 calc R . .
H20E H -0.3367 0.9082 0.5264 0.151 Uiso 1 1 calc R . .

loop_
_atom_site_aniso_label
_atom_site_aniso_U_11
_atom_site_aniso_U_22
_atom_site_aniso_U_33
_atom_site_aniso_U_23
_atom_site_aniso_U_13
_atom_site_aniso_U_12
Cu1 0.0454(5) 0.0474(5) 0.0531(6) 0.0249(5) 0.0169(5) 0.0244(5)
Cu2 0.0489(5) 0.0524(6) 0.0508(6) 0.0256(5) 0.0194(5) 0.0289(5)
Cu3 0.0640(6) 0.0624(6) 0.0778(7) 0.0509(6) 0.0403(6) 0.0396(5)
Cu4 0.0618(6) 0.0585(6) 0.0713(6) 0.0457(5) 0.0404(5) 0.0391(5)
Cu5 0.0476(5) 0.0468(5) 0.0504(5) 0.0217(5) 0.0268(5) 0.0193(5)
Cu6 0.0470(5) 0.0442(5) 0.0559(6) 0.0208(5) 0.0289(5) 0.0201(4)
Cu7 0.0625(6) 0.0630(6) 0.0612(6) 0.0375(5) 0.0443(5) 0.0405(5)
Cu8 0.0579(6) 0.0564(6) 0.0553(6) 0.0339(5) 0.0383(5) 0.0372(5)
Cu9 0.0674(6) 0.0669(6) 0.0526(6) 0.0351(5) 0.0354(5) 0.0498(5)
Cu10 0.0619(6) 0.0661(6) 0.0492(5) 0.0352(5) 0.0339(5) 0.0464(5)
Cu11 0.0561(6) 0.0493(6) 0.0472(5) 0.0166(5) 0.0251(5) 0.0307(5)
Cu12 0.0564(6) 0.0520(6) 0.0445(5) 0.0161(5) 0.0228(5) 0.0337(5)
O1 0.066(4) 0.054(3) 0.056(3) 0.033(3) 0.024(3) 0.022(3)
O2 0.056(3) 0.073(4) 0.052(3) 0.039(3) 0.015(3) 0.030(3)
O3 0.056(3) 0.048(3) 0.054(3) 0.027(3) 0.022(3) 0.014(3)
O4 0.044(3) 0.053(3) 0.054(3) 0.024(3) 0.020(3) 0.015(3)
O5 0.131(4) 0.127(3) 0.201(5) 0.052(3) 0.048(3) 0.048(3)
O6 0.131(4) 0.127(3) 0.201(5) 0.052(3) 0.048(3) 0.048(3)
O7 0.049(3) 0.056(3) 0.070(4) 0.037(3) 0.020(3) 0.020(3)
O8 0.067(4) 0.053(3) 0.067(4) 0.034(3) 0.030(3) 0.027(3)
O9 0.066(4) 0.067(4) 0.075(4) 0.046(3) 0.035(3) 0.032(3)
O10 0.071(4) 0.070(4) 0.076(4) 0.051(3) 0.041(3) 0.040(3)
O11 0.098(4) 0.059(4) 0.075(4) 0.033(3) 0.047(4) 0.044(4)
O12 0.147(6) 0.076(5) 0.113(5) 0.053(4) 0.083(5) 0.048(5)
O13 0.065(4) 0.064(3) 0.057(3) 0.032(3) 0.026(3) 0.037(3)
O14 0.054(3) 0.060(3) 0.066(4) 0.026(3) 0.021(3) 0.035(3)
O15 0.094(4) 0.082(4) 0.065(4) 0.033(3) 0.038(3) 0.063(4)
O16 0.072(4) 0.067(4) 0.075(4) 0.032(3) 0.034(3) 0.047(3)
O19 0.063(4) 0.060(3) 0.070(4) 0.042(3) 0.031(3) 0.022(3)
O20 0.058(3) 0.059(3) 0.074(4) 0.039(3) 0.025(3) 0.027(3)
O21 0.050(3) 0.063(4) 0.075(4) 0.038(3) 0.027(3) 0.025(3)
O22 0.062(4) 0.070(4) 0.086(4) 0.043(4) 0.031(3) 0.033(3)
O23 0.244(5) 0.205(4) 0.207(4) 0.112(4) 0.129(4) 0.157(4)
O24 0.244(5) 0.205(4) 0.207(4) 0.112(4) 0.129(4) 0.157(4)
O25 0.063(3) 0.059(3) 0.068(3) 0.038(3) 0.034(3) 0.041(3)
O26 0.073(4) 0.066(4) 0.089(4) 0.047(3) 0.042(3) 0.049(3)
O27 0.073(4) 0.076(4) 0.092(4) 0.049(4) 0.046(4) 0.049(3)
O28 0.070(4) 0.076(4) 0.074(4) 0.044(3) 0.042(3) 0.046(3)
O29 0.101(6) 0.107(6) 0.123(6) 0.048(5) 0.044(5) 0.052(5)
O30 0.115(6) 0.116(6) 0.129(6) 0.033(5) 0.064(5) 0.053(5)
O31 0.051(3) 0.049(3) 0.053(3) 0.008(3) 0.027(3) 0.018(3)
O32 0.060(4) 0.053(3) 0.081(4) 0.020(3) 0.044(3) 0.023(3)
O33 0.061(3) 0.057(4) 0.059(3) 0.024(3) 0.035(3) 0.032(3)
O34 0.067(4) 0.062(4) 0.062(4) 0.018(3) 0.033(3) 0.036(3)
O37 0.066(4) 0.054(3) 0.061(3) 0.025(3) 0.036(3) 0.030(3)
O38 0.055(3) 0.051(3) 0.059(3) 0.017(3) 0.030(3) 0.019(3)
O39 0.068(4) 0.057(3) 0.055(3) 0.025(3) 0.033(3) 0.036(3)
O40 0.067(3) 0.062(3) 0.050(3) 0.026(3) 0.037(3) 0.037(3)
O41 0.075(4) 0.083(4) 0.070(4) 0.037(4) 0.033(3) 0.039(3)
O42 0.160(7) 0.152(7) 0.098(5) 0.063(5) 0.080(5) 0.109(6)
O43 0.065(3) 0.077(4) 0.071(4) 0.045(3) 0.049(3) 0.038(3)
O44 0.073(4) 0.080(4) 0.062(3) 0.036(3) 0.045(3) 0.037(3)
O45 0.058(3) 0.048(3) 0.058(3) 0.018(3) 0.029(3) 0.026(3)
O46 0.061(3) 0.056(4) 0.054(3) 0.019(3) 0.024(3) 0.020(3)
O47 0.134(3) 0.134(3) 0.104(2) 0.0493(19) 0.040(2) 0.051(2)
O48 0.134(3) 0.134(3) 0.104(2) 0.0493(19) 0.040(2) 0.051(2)
O49 0.076(4) 0.065(4) 0.065(4) 0.041(3) 0.042(3) 0.040(3)
O50 0.066(3) 0.072(4) 0.069(4) 0.047(3) 0.041(3) 0.043(3)
O51 0.082(4) 0.067(4) 0.061(3) 0.041(3) 0.045(3) 0.047(3)
O52 0.080(4) 0.077(4) 0.060(3) 0.045(3) 0.036(3) 0.049(3)
O53 0.099(5) 0.075(5) 0.118(6) 0.050(5) 0.036(5) 0.041(4)
O54 0.103(5) 0.086(5) 0.114(6) 0.054(5) 0.032(4) 0.046(4)
O55 0.066(4) 0.057(3) 0.059(4) 0.028(3) 0.022(3) 0.033(3)
O56 0.061(3) 0.059(3) 0.042(3) 0.015(3) 0.014(3) 0.030(3)
O57 0.056(3) 0.072(4) 0.056(3) 0.027(3) 0.022(3) 0.036(3)
O58 0.070(4) 0.061(3) 0.048(3) 0.027(3) 0.020(3) 0.039(3)
O59 0.188(10) 0.153(9) 0.196(10) 0.106(8) 0.095(8) 0.085(8)
O60 0.147(8) 0.150(8) 0.195(9) 0.107(7) 0.059(7) 0.093(7)
O61 0.067(4) 0.081(4) 0.068(4) 0.047(3) 0.041(3) 0.052(3)
O62 0.074(4) 0.083(4) 0.063(3) 0.045(3) 0.043(3) 0.049(3)
O63 0.078(4) 0.079(4) 0.085(4) 0.057(4) 0.057(3) 0.049(3)
O64 0.080(4) 0.072(4) 0.080(4) 0.049(3) 0.053(3) 0.049(3)
O65 0.096(5) 0.110(6) 0.102(6) 0.054(5) 0.051(5) 0.048(5)
O66 0.171(9) 0.190(9) 0.103(7) 0.075(7) 0.039(6) 0.089(8)
O67 0.074(4) 0.074(4) 0.062(3) 0.030(3) 0.043(3) 0.047(3)
O68 0.078(4) 0.056(3) 0.068(4) 0.032(3) 0.037(3) 0.044(3)
O69 0.058(3) 0.052(3) 0.048(3) 0.021(3) 0.020(3) 0.029(3)
O70 0.057(3) 0.066(4) 0.056(4) 0.023(3) 0.017(3) 0.035(3)
O71 0.139(3) 0.156(3) 0.145(3) 0.040(2) 0.059(2) 0.079(2)
O72 0.139(3) 0.156(3) 0.145(3) 0.040(2) 0.059(2) 0.079(2)
N10 0.131(4) 0.127(3) 0.201(5) 0.052(3) 0.048(3) 0.048(3)
N12 0.131(4) 0.127(3) 0.201(5) 0.052(3) 0.048(3) 0.048(3)
N30 0.080(5) 0.067(5) 0.078(5) 0.039(4) 0.043(4) 0.040(4)
N32 0.083(5) 0.074(5) 0.067(5) 0.034(4) 0.043(4) 0.039(4)
N70 0.244(5) 0.205(4) 0.207(4) 0.112(4) 0.129(4) 0.157(4)
N72 0.244(5) 0.205(4) 0.207(4) 0.112(4) 0.129(4) 0.157(4)
N90 0.103(7) 0.078(6) 0.075(6) 0.044(5) 0.046(5) 0.049(5)
N92 0.076(5) 0.075(5) 0.075(5) 0.035(4) 0.037(5) 0.040(5)
N130 0.055(4) 0.072(5) 0.067(5) 0.038(4) 0.033(4) 0.037(4)
N132 0.072(5) 0.084(5) 0.080(5) 0.035(5) 0.044(4) 0.047(4)
N150 0.134(3) 0.134(3) 0.104(2) 0.0493(19) 0.040(2) 0.051(2)
N152 0.134(3) 0.134(3) 0.104(2) 0.0493(19) 0.040(2) 0.051(2)
N170 0.091(6) 0.074(6) 0.071(5) 0.037(5) 0.047(5) 0.045(5)
N172 0.069(5) 0.075(6) 0.086(5) 0.035(5) 0.032(4) 0.038(5)
N190 0.135(10) 0.075(7) 0.131(9) 0.023(7) 0.020(9) 0.061(7)
N192 0.100(7) 0.094(7) 0.176(10) 0.089(7) 0.027(7) 0.048(6)
N210 0.082(6) 0.086(6) 0.072(6) 0.044(5) 0.037(5) 0.046(5)
N212 0.107(7) 0.090(6) 0.091(7) 0.056(5) 0.060(6) 0.055(6)
N230 0.139(3) 0.156(3) 0.145(3) 0.040(2) 0.059(2) 0.079(2)
N232 0.139(3) 0.156(3) 0.145(3) 0.040(2) 0.059(2) 0.079(2)
C1 0.063(5) 0.033(4) 0.046(5) 0.015(4) 0.024(4) 0.024(4)
C2 0.046(5) 0.050(5) 0.039(4) 0.020(4) 0.019(4) 0.014(4)
C3 0.042(4) 0.041(4) 0.046(4) 0.012(4) 0.015(4) 0.014(4)
C4 0.050(5) 0.055(5) 0.046(5) 0.022(4) 0.017(4) 0.030(4)
C5 0.067(6) 0.054(5) 0.064(5) 0.029(5) 0.015(5) 0.026(5)
C6 0.050(5) 0.076(6) 0.084(6) 0.045(5) 0.028(5) 0.031(5)
C7 0.047(5) 0.059(5) 0.075(6) 0.036(5) 0.027(4) 0.020(4)
C8 0.046(5) 0.038(4) 0.052(5) 0.019(4) 0.022(4) 0.013(4)
C9 0.061(6) 0.076(6) 0.097(7) 0.037(6) 0.019(5) 0.024(5)
C11 0.131(4) 0.127(3) 0.201(5) 0.052(3) 0.048(3) 0.048(3)
C13 0.131(4) 0.127(3) 0.201(5) 0.052(3) 0.048(3) 0.048(3)
C14 0.131(4) 0.127(3) 0.201(5) 0.052(3) 0.048(3) 0.048(3)
C15 0.131(4) 0.127(3) 0.201(5) 0.052(3) 0.048(3) 0.048(3)
C16 0.131(4) 0.127(3) 0.201(5) 0.052(3) 0.048(3) 0.048(3)
C21 0.052(5) 0.039(5) 0.055(5) 0.025(4) 0.020(4) 0.024(4)
C22 0.052(5) 0.070(6) 0.087(6) 0.049(5) 0.044(5) 0.041(5)
C23 0.072(6) 0.063(5) 0.081(6) 0.050(5) 0.048(5) 0.049(5)
C24 0.048(5) 0.050(5) 0.055(5) 0.022(4) 0.023(4) 0.024(4)
C25 0.050(5) 0.060(5) 0.065(5) 0.029(4) 0.035(4) 0.032(4)
C26 0.064(6) 0.061(5) 0.063(5) 0.036(5) 0.032(5) 0.035(5)
C27 0.086(7) 0.055(5) 0.085(6) 0.041(5) 0.060(6) 0.041(5)
C28 0.054(5) 0.057(5) 0.072(5) 0.042(5) 0.037(5) 0.032(4)
C29 0.074(6) 0.067(6) 0.072(6) 0.035(5) 0.037(5) 0.031(5)
C31 0.069(6) 0.062(6) 0.059(6) 0.021(5) 0.028(5) 0.027(5)
C33 0.116(8) 0.071(7) 0.065(6) 0.035(5) 0.056(6) 0.048(6)
C34 0.109(8) 0.075(7) 0.083(7) 0.044(6) 0.056(6) 0.059(6)
C35 0.091(7) 0.069(6) 0.077(6) 0.039(5) 0.048(6) 0.045(6)
C36 0.142(10) 0.110(9) 0.102(9) 0.042(7) 0.052(8) 0.066(8)
C41 0.046(5) 0.041(5) 0.067(6) 0.030(5) 0.015(4) 0.021(4)
C42 0.065(6) 0.064(6) 0.052(5) 0.021(5) 0.025(5) 0.045(5)
C43 0.077(6) 0.065(5) 0.056(5) 0.031(4) 0.034(5) 0.043(5)
C44 0.068(5) 0.056(5) 0.050(5) 0.025(4) 0.028(4) 0.031(5)
C45 0.077(6) 0.081(6) 0.082(7) 0.052(6) 0.037(5) 0.054(5)
C46 0.088(7) 0.073(6) 0.049(5) 0.019(5) 0.016(5) 0.047(6)
C47 0.077(6) 0.067(6) 0.086(7) 0.047(6) 0.041(5) 0.041(5)
C48 0.076(6) 0.062(5) 0.060(6) 0.029(5) 0.032(5) 0.043(5)
C49 0.157(6) 0.169(5) 0.206(6) 0.104(5) 0.086(5) 0.080(5)
N50 0.157(6) 0.169(5) 0.206(6) 0.104(5) 0.086(5) 0.080(5)
C51 0.157(6) 0.169(5) 0.206(6) 0.104(5) 0.086(5) 0.080(5)
N52 0.157(6) 0.169(5) 0.206(6) 0.104(5) 0.086(5) 0.080(5)
C53 0.157(6) 0.169(5) 0.206(6) 0.104(5) 0.086(5) 0.080(5)
C54 0.157(6) 0.169(5) 0.206(6) 0.104(5) 0.086(5) 0.080(5)
C55 0.157(6) 0.169(5) 0.206(6) 0.104(5) 0.086(5) 0.080(5)
C56 0.157(6) 0.169(5) 0.206(6) 0.104(5) 0.086(5) 0.080(5)
O17 0.157(6) 0.169(5) 0.206(6) 0.104(5) 0.086(5) 0.080(5)
O18 0.157(6) 0.169(5) 0.206(6) 0.104(5) 0.086(5) 0.080(5)
C49B 0.157(6) 0.169(5) 0.206(6) 0.104(5) 0.086(5) 0.080(5)
N50B 0.157(6) 0.169(5) 0.206(6) 0.104(5) 0.086(5) 0.080(5)
C51B 0.157(6) 0.169(5) 0.206(6) 0.104(5) 0.086(5) 0.080(5)
N52B 0.157(6) 0.169(5) 0.206(6) 0.104(5) 0.086(5) 0.080(5)
C53B 0.157(6) 0.169(5) 0.206(6) 0.104(5) 0.086(5) 0.080(5)
C54B 0.157(6) 0.169(5) 0.206(6) 0.104(5) 0.086(5) 0.080(5)
C55B 0.157(6) 0.169(5) 0.206(6) 0.104(5) 0.086(5) 0.080(5)
C56B 0.157(6) 0.169(5) 0.206(6) 0.104(5) 0.086(5) 0.080(5)
O17B 0.157(6) 0.169(5) 0.206(6) 0.104(5) 0.086(5) 0.080(5)
O18B 0.157(6) 0.169(5) 0.206(6) 0.104(5) 0.086(5) 0.080(5)
C61 0.049(5) 0.070(6) 0.064(5) 0.038(5) 0.027(4) 0.039(5)
C62 0.053(5) 0.046(5) 0.043(5) 0.009(4) 0.017(4) 0.011(4)
C63 0.244(5) 0.205(4) 0.207(4) 0.112(4) 0.129(4) 0.157(4)
C64 0.244(5) 0.205(4) 0.207(4) 0.112(4) 0.129(4) 0.157(4)
C65 0.244(5) 0.205(4) 0.207(4) 0.112(4) 0.129(4) 0.157(4)
C66 0.244(5) 0.205(4) 0.207(4) 0.112(4) 0.129(4) 0.157(4)
C67 0.244(5) 0.205(4) 0.207(4) 0.112(4) 0.129(4) 0.157(4)
C68 0.244(5) 0.205(4) 0.207(4) 0.112(4) 0.129(4) 0.157(4)
C69 0.244(5) 0.205(4) 0.207(4) 0.112(4) 0.129(4) 0.157(4)
C71 0.244(5) 0.205(4) 0.207(4) 0.112(4) 0.129(4) 0.157(4)
C73 0.244(5) 0.205(4) 0.207(4) 0.112(4) 0.129(4) 0.157(4)
C74 0.244(5) 0.205(4) 0.207(4) 0.112(4) 0.129(4) 0.157(4)
C75 0.244(5) 0.205(4) 0.207(4) 0.112(4) 0.129(4) 0.157(4)
C76 0.244(5) 0.205(4) 0.207(4) 0.112(4) 0.129(4) 0.157(4)
C81 0.043(5) 0.052(5) 0.073(6) 0.035(5) 0.019(4) 0.023(4)
C82 0.080(6) 0.063(5) 0.085(6) 0.053(5) 0.068(5) 0.054(5)
C83 0.063(5) 0.055(5) 0.056(5) 0.030(4) 0.027(4) 0.027(4)
C84 0.057(5) 0.051(5) 0.069(5) 0.034(4) 0.030(4) 0.036(4)
C85 0.070(6) 0.060(5) 0.086(6) 0.040(5) 0.034(5) 0.047(5)
C86 0.067(5) 0.054(5) 0.062(5) 0.031(4) 0.028(5) 0.032(4)
C87 0.070(6) 0.069(6) 0.058(5) 0.028(5) 0.029(5) 0.048(5)
C88 0.055(5) 0.046(5) 0.067(5) 0.026(4) 0.033(4) 0.027(4)
C89 0.100(7) 0.078(6) 0.080(6) 0.039(6) 0.041(6) 0.053(6)
C91 0.072(7) 0.082(8) 0.066(6) 0.040(6) 0.027(6) 0.044(6)
C93 0.115(10) 0.099(9) 0.097(8) 0.038(7) 0.068(8) 0.062(8)
C94 0.078(7) 0.093(8) 0.092(8) 0.039(7) 0.042(6) 0.044(7)
C95 0.098(9) 0.110(9) 0.087(8) 0.039(7) 0.047(7) 0.049(8)
C96 0.133(12) 0.189(15) 0.187(14) 0.096(12) 0.097(11) 0.064(11)
C101 0.058(5) 0.055(5) 0.048(5) 0.016(4) 0.025(4) 0.024(5)
C102 0.037(4) 0.056(5) 0.054(5) 0.003(5) 0.016(4) 0.022(4)
C103 0.026(7) 0.040(8) 0.046(9) 0.013(7) 0.007(6) 0.023(6)
C104 0.046(9) 0.038(10) 0.080(12) 0.002(9) 0.037(9) 0.012(8)
C105 0.058(11) 0.093(14) 0.069(12) 0.036(11) 0.016(10) 0.039(11)
C106 0.090(13) 0.076(11) 0.082(13) 0.055(11) 0.049(11) 0.057(10)
C107 0.059(10) 0.095(14) 0.071(12) 0.020(11) 0.029(10) 0.060(10)
C108 0.058(11) 0.040(10) 0.065(11) 0.002(8) 0.034(9) 0.017(8)
C109 0.089(3) 0.076(2) 0.068(2) 0.026(2) 0.032(2) 0.0427(19)
N110 0.089(3) 0.076(2) 0.068(2) 0.026(2) 0.032(2) 0.0427(19)
C111 0.089(3) 0.076(2) 0.068(2) 0.026(2) 0.032(2) 0.0427(19)
N112 0.089(3) 0.076(2) 0.068(2) 0.026(2) 0.032(2) 0.0427(19)
C113 0.089(3) 0.076(2) 0.068(2) 0.026(2) 0.032(2) 0.0427(19)
C114 0.089(3) 0.076(2) 0.068(2) 0.026(2) 0.032(2) 0.0427(19)
C115 0.089(3) 0.076(2) 0.068(2) 0.026(2) 0.032(2) 0.0427(19)
C116 0.089(3) 0.076(2) 0.068(2) 0.026(2) 0.032(2) 0.0427(19)
O35 0.089(3) 0.076(2) 0.068(2) 0.026(2) 0.032(2) 0.0427(19)
O36 0.089(3) 0.076(2) 0.068(2) 0.026(2) 0.032(2) 0.0427(19)
C303 0.076(8) 0.087(10) 0.066(9) 0.027(7) 0.037(7) 0.048(8)
C304 0.076(8) 0.087(10) 0.066(9) 0.027(7) 0.037(7) 0.048(8)
C305 0.076(8) 0.087(10) 0.066(9) 0.027(7) 0.037(7) 0.048(8)
C306 0.076(8) 0.087(10) 0.066(9) 0.027(7) 0.037(7) 0.048(8)
C307 0.076(8) 0.087(10) 0.066(9) 0.027(7) 0.037(7) 0.048(8)
C308 0.076(8) 0.087(10) 0.066(9) 0.027(7) 0.037(7) 0.048(8)
C309 0.089(3) 0.076(2) 0.068(2) 0.026(2) 0.032(2) 0.0427(19)
N310 0.089(3) 0.076(2) 0.068(2) 0.026(2) 0.032(2) 0.0427(19)
C311 0.089(3) 0.076(2) 0.068(2) 0.026(2) 0.032(2) 0.0427(19)
N312 0.089(3) 0.076(2) 0.068(2) 0.026(2) 0.032(2) 0.0427(19)
C313 0.089(3) 0.076(2) 0.068(2) 0.026(2) 0.032(2) 0.0427(19)
C314 0.089(3) 0.076(2) 0.068(2) 0.026(2) 0.032(2) 0.0427(19)
C315 0.089(3) 0.076(2) 0.068(2) 0.026(2) 0.032(2) 0.0427(19)
C316 0.089(3) 0.076(2) 0.068(2) 0.026(2) 0.032(2) 0.0427(19)
O35B 0.089(3) 0.076(2) 0.068(2) 0.026(2) 0.032(2) 0.0427(19)
O36B 0.089(3) 0.076(2) 0.068(2) 0.026(2) 0.032(2) 0.0427(19)
C121 0.042(5) 0.059(5) 0.046(5) 0.027(4) 0.026(4) 0.022(4)
C122 0.057(5) 0.059(5) 0.066(5) 0.039(5) 0.043(5) 0.043(4)
C123 0.057(5) 0.059(5) 0.062(5) 0.037(5) 0.033(4) 0.031(4)
C124 0.068(5) 0.050(5) 0.062(5) 0.024(4) 0.037(5) 0.035(5)
C125 0.065(5) 0.057(5) 0.057(5) 0.019(4) 0.031(4) 0.030(5)
C126 0.066(5) 0.082(6) 0.052(5) 0.035(5) 0.033(4) 0.053(5)
C127 0.068(6) 0.064(6) 0.058(5) 0.024(5) 0.032(5) 0.047(5)
C128 0.046(4) 0.045(5) 0.048(5) 0.016(4) 0.027(4) 0.023(4)
C129 0.056(5) 0.051(5) 0.070(6) 0.024(4) 0.029(4) 0.027(4)
C131 0.045(5) 0.081(6) 0.059(6) 0.035(5) 0.027(4) 0.032(5)
C133 0.103(8) 0.137(10) 0.072(7) 0.049(7) 0.051(6) 0.086(8)
C134 0.143(10) 0.125(9) 0.084(7) 0.063(7) 0.079(7) 0.094(8)
C135 0.079(7) 0.104(8) 0.096(7) 0.068(7) 0.041(6) 0.054(6)
C136 0.248(17) 0.200(15) 0.124(11) 0.097(11) 0.106(12) 0.149(14)
C141 0.072(6) 0.048(5) 0.071(6) 0.045(4) 0.046(5) 0.036(4)
C142 0.038(5) 0.068(6) 0.058(5) 0.027(5) 0.020(4) 0.019(5)
C143 0.134(3) 0.134(3) 0.104(2) 0.0493(19) 0.040(2) 0.051(2)
C144 0.134(3) 0.134(3) 0.104(2) 0.0493(19) 0.040(2) 0.051(2)
C145 0.134(3) 0.134(3) 0.104(2) 0.0493(19) 0.040(2) 0.051(2)
C146 0.134(3) 0.134(3) 0.104(2) 0.0493(19) 0.040(2) 0.051(2)
C147 0.134(3) 0.134(3) 0.104(2) 0.0493(19) 0.040(2) 0.051(2)
C148 0.134(3) 0.134(3) 0.104(2) 0.0493(19) 0.040(2) 0.051(2)
C149 0.134(3) 0.134(3) 0.104(2) 0.0493(19) 0.040(2) 0.051(2)
C151 0.134(3) 0.134(3) 0.104(2) 0.0493(19) 0.040(2) 0.051(2)
C153 0.134(3) 0.134(3) 0.104(2) 0.0493(19) 0.040(2) 0.051(2)
C154 0.134(3) 0.134(3) 0.104(2) 0.0493(19) 0.040(2) 0.051(2)
C155 0.134(3) 0.134(3) 0.104(2) 0.0493(19) 0.040(2) 0.051(2)
C156 0.134(3) 0.134(3) 0.104(2) 0.0493(19) 0.040(2) 0.051(2)
C161 0.075(6) 0.052(5) 0.064(5) 0.034(4) 0.039(5) 0.034(5)
C162 0.064(5) 0.056(5) 0.041(4) 0.025(4) 0.025(4) 0.039(4)
C163 0.069(5) 0.053(5) 0.047(5) 0.020(4) 0.029(4) 0.037(4)
C164 0.059(5) 0.050(5) 0.048(4) 0.031(4) 0.027(4) 0.030(4)
C165 0.066(5) 0.058(5) 0.049(5) 0.031(4) 0.018(4) 0.024(4)
C166 0.066(6) 0.079(6) 0.066(6) 0.043(5) 0.030(5) 0.032(5)
C167 0.082(6) 0.078(6) 0.072(6) 0.051(5) 0.038(5) 0.048(5)
C168 0.057(5) 0.056(5) 0.057(5) 0.030(4) 0.029(4) 0.035(4)
C169 0.100(7) 0.077(6) 0.076(6) 0.054(5) 0.054(6) 0.054(6)
C171 0.068(6) 0.081(7) 0.075(7) 0.044(6) 0.038(6) 0.041(6)
C173 0.080(7) 0.068(7) 0.083(7) 0.036(6) 0.030(6) 0.031(6)
C174 0.109(9) 0.075(7) 0.097(8) 0.045(7) 0.041(7) 0.049(7)
C175 0.091(7) 0.093(8) 0.067(6) 0.025(6) 0.031(6) 0.044(7)
C176 0.156(12) 0.110(10) 0.127(10) 0.061(9) 0.046(9) 0.054(9)
C181 0.041(4) 0.058(5) 0.042(5) 0.016(4) 0.016(4) 0.017(4)
C182 0.071(6) 0.069(6) 0.051(5) 0.031(5) 0.031(5) 0.047(5)
C183 0.066(5) 0.055(5) 0.068(6) 0.036(5) 0.038(5) 0.040(5)
C184 0.054(5) 0.060(5) 0.054(5) 0.029(4) 0.024(4) 0.025(4)
C185 0.066(6) 0.064(6) 0.080(6) 0.032(5) 0.016(5) 0.032(5)
C186 0.086(7) 0.076(7) 0.070(6) 0.032(6) 0.022(6) 0.045(6)
C187 0.087(7) 0.074(6) 0.066(6) 0.030(5) 0.018(5) 0.047(6)
C188 0.066(5) 0.066(6) 0.055(5) 0.030(5) 0.023(5) 0.040(5)
C189 0.094(8) 0.095(8) 0.083(7) 0.032(7) 0.008(6) 0.040(7)
C191 0.129(13) 0.088(10) 0.177(16) 0.066(10) 0.043(13) 0.027(10)
C193 0.087(9) 0.122(11) 0.153(12) 0.073(9) 0.027(8) 0.066(8)
C194 0.112(10) 0.088(8) 0.123(10) 0.037(8) 0.045(8) 0.053(8)
C195 0.137(11) 0.170(13) 0.195(14) 0.150(12) 0.108(11) 0.109(10)
C196 0.116(9) 0.085(8) 0.150(11) 0.050(8) 0.052(9) 0.043(7)
C201 0.060(5) 0.078(6) 0.035(4) 0.019(4) 0.020(4) 0.040(5)
C202 0.065(5) 0.082(6) 0.077(6) 0.055(5) 0.048(5) 0.045(5)
C203 0.060(5) 0.064(5) 0.051(5) 0.033(4) 0.032(4) 0.036(4)
C204 0.054(5) 0.062(5) 0.062(5) 0.037(4) 0.030(4) 0.028(4)
C205 0.072(6) 0.069(6) 0.060(5) 0.040(5) 0.038(5) 0.040(5)
C206 0.077(6) 0.071(6) 0.065(5) 0.040(5) 0.044(5) 0.041(5)
C207 0.099(7) 0.107(7) 0.070(6) 0.058(6) 0.054(6) 0.071(6)
C208 0.081(6) 0.077(6) 0.060(5) 0.035(5) 0.045(5) 0.049(5)
C209 0.146(9) 0.079(7) 0.082(7) 0.048(6) 0.072(7) 0.065(7)
C211 0.122(10) 0.095(8) 0.068(7) 0.046(6) 0.053(8) 0.070(8)
C213 0.113(11) 0.108(10) 0.131(12) 0.058(9) 0.048(10) 0.067(9)
C214 0.110(10) 0.161(12) 0.123(11) 0.097(10) 0.078(10) 0.078(9)
C215 0.118(11) 0.132(10) 0.112(10) 0.081(9) 0.070(9) 0.079(9)
C216 0.135(14) 0.231(19) 0.188(16) 0.102(15) 0.073(13) 0.050(13)
C221 0.077(6) 0.060(5) 0.035(4) 0.017(4) 0.034(4) 0.039(5)
C222 0.045(5) 0.044(5) 0.064(6) 0.026(4) 0.018(4) 0.019(4)
C223 0.139(3) 0.156(3) 0.145(3) 0.040(2) 0.059(2) 0.079(2)
C224 0.139(3) 0.156(3) 0.145(3) 0.040(2) 0.059(2) 0.079(2)
C225 0.139(3) 0.156(3) 0.145(3) 0.040(2) 0.059(2) 0.079(2)
C226 0.139(3) 0.156(3) 0.145(3) 0.040(2) 0.059(2) 0.079(2)
C227 0.139(3) 0.156(3) 0.145(3) 0.040(2) 0.059(2) 0.079(2)
C228 0.139(3) 0.156(3) 0.145(3) 0.040(2) 0.059(2) 0.079(2)
C229 0.139(3) 0.156(3) 0.145(3) 0.040(2) 0.059(2) 0.079(2)
C231 0.139(3) 0.156(3) 0.145(3) 0.040(2) 0.059(2) 0.079(2)
C233 0.139(3) 0.156(3) 0.145(3) 0.040(2) 0.059(2) 0.079(2)
C234 0.139(3) 0.156(3) 0.145(3) 0.040(2) 0.059(2) 0.079(2)
C235 0.139(3) 0.156(3) 0.145(3) 0.040(2) 0.059(2) 0.079(2)
C236 0.139(3) 0.156(3) 0.145(3) 0.040(2) 0.059(2) 0.079(2)
O1S 0.134(7) 0.152(7) 0.109(6) 0.066(6) 0.014(5) 0.065(6)
O2S 0.139(4) 0.181(5) 0.121(4) 0.080(4) 0.055(3) 0.099(4)
O3S 0.193(10) 0.205(10) 0.201(10) 0.155(9) 0.060(8) 0.075(8)
O4S 0.144(4) 0.113(3) 0.127(3) 0.082(3) 0.077(3) 0.077(3)
O5S 0.111(6) 0.120(6) 0.139(6) 0.061(5) 0.071(5) 0.024(5)
O6S 0.073(4) 0.084(4) 0.121(5) 0.056(4) 0.052(4) 0.028(4)
O7S 0.153(8) 0.223(10) 0.155(8) 0.081(8) 0.116(7) 0.064(7)
O8S 0.130(4) 0.140(4) 0.136(4) 0.057(3) 0.088(3) 0.055(3)
O9S 0.162(8) 0.186(9) 0.155(8) 0.070(7) 0.067(7) 0.128(7)
O10S 0.104(3) 0.107(3) 0.112(3) 0.053(3) 0.042(2) 0.072(3)
O11S 0.202(9) 0.121(6) 0.098(6) 0.023(5) 0.068(6) 0.078(6)
O12S 0.083(4) 0.070(4) 0.080(4) 0.029(3) 0.047(3) 0.044(3)
N4S 0.139(4) 0.181(5) 0.121(4) 0.080(4) 0.055(3) 0.099(4)
N8S 0.144(4) 0.113(3) 0.127(3) 0.082(3) 0.077(3) 0.077(3)
N14S 0.130(4) 0.140(4) 0.136(4) 0.057(3) 0.088(3) 0.055(3)
N18S 0.104(3) 0.107(3) 0.112(3) 0.053(3) 0.042(2) 0.072(3)
C1S 0.139(4) 0.181(5) 0.121(4) 0.080(4) 0.055(3) 0.099(4)
C2S 0.139(4) 0.181(5) 0.121(4) 0.080(4) 0.055(3) 0.099(4)
C3S 0.139(4) 0.181(5) 0.121(4) 0.080(4) 0.055(3) 0.099(4)
C5S 0.139(4) 0.181(5) 0.121(4) 0.080(4) 0.055(3) 0.099(4)
C6S 0.144(4) 0.113(3) 0.127(3) 0.082(3) 0.077(3) 0.077(3)
C7S 0.144(4) 0.113(3) 0.127(3) 0.082(3) 0.077(3) 0.077(3)
C9S 0.144(4) 0.113(3) 0.127(3) 0.082(3) 0.077(3) 0.077(3)
C10S 0.144(4) 0.113(3) 0.127(3) 0.082(3) 0.077(3) 0.077(3)
C11S 0.130(4) 0.140(4) 0.136(4) 0.057(3) 0.088(3) 0.055(3)
C12S 0.130(4) 0.140(4) 0.136(4) 0.057(3) 0.088(3) 0.055(3)
C13S 0.130(4) 0.140(4) 0.136(4) 0.057(3) 0.088(3) 0.055(3)
C15S 0.130(4) 0.140(4) 0.136(4) 0.057(3) 0.088(3) 0.055(3)
C16S 0.104(3) 0.107(3) 0.112(3) 0.053(3) 0.042(2) 0.072(3)
C17S 0.104(3) 0.107(3) 0.112(3) 0.053(3) 0.042(2) 0.072(3)
C19S 0.104(3) 0.107(3) 0.112(3) 0.053(3) 0.042(2) 0.072(3)
C20S 0.104(3) 0.107(3) 0.112(3) 0.053(3) 0.042(2) 0.072(3)

loop_
_atom_type_symbol
_atom_type_description
_atom_type_scat_dispersion_real
_atom_type_scat_dispersion_imag
_atom_type_scat_source
C C 0.0033 0.0016 'International Tables Vol C Tables 4.2.6.8 and 6.1.1.4'
H H 0.0000 0.0000 'International Tables Vol C Tables 4.2.6.8 and 6.1.1.4'
N N 0.0061 0.0033 'International Tables Vol C Tables 4.2.6.8 and 6.1.1.4'
O O 0.0106 0.0060 'International Tables Vol C Tables 4.2.6.8 and 6.1.1.4'
Cu Cu 0.3201 1.2651 'International Tables Vol C Tables 4.2.6.8 and 6.1.1.4'

loop_
_geom_angle_atom_site_label_1
_geom_angle_atom_site_label_2
_geom_angle_atom_site_label_3
_geom_angle
_geom_angle_site_symmetry_1
_geom_angle_site_symmetry_3
O1 Cu1 Cu2 83.27(16) . .
O1 Cu1 O7 168.7(2) . .
O1 Cu1 O69 89.0(2) . 2_566
O1 Cu1 O1S 92.1(3) . .
O7 Cu1 Cu2 85.48(15) . .
O7 Cu1 O69 88.7(2) . 2_566
O7 Cu1 O1S 99.1(3) . .
O14 Cu1 Cu2 84.04(16) . .
O14 Cu1 O1 89.8(2) . .
O14 Cu1 O7 90.4(2) . .
O14 Cu1 O69 169.3(2) . 2_566
O14 Cu1 O1S 96.2(3) . .
O69 Cu1 Cu2 85.28(15) 2_566 .
O69 Cu1 O1S 94.4(3) 2_566 .
O1S Cu1 Cu2 175.4(2) . .
O2 Cu2 Cu1 85.91(14) . .
O2 Cu2 O2S 98.8(3) . .
O8 Cu2 Cu1 82.26(17) . .
O8 Cu2 O2 168.2(2) . .
O8 Cu2 O13 89.6(2) . .
O8 Cu2 O70 88.9(2) . 2_566
O8 Cu2 O2S 93.0(3) . .
O13 Cu2 Cu1 84.61(15) . .
O13 Cu2 O2 89.6(2) . .
O13 Cu2 O2S 96.5(3) . .
O70 Cu2 Cu1 83.72(16) 2_566 .
O70 Cu2 O2 89.5(2) 2_566 .
O70 Cu2 O13 168.3(2) 2_566 .
O70 Cu2 O2S 95.1(3) 2_566 .
O2S Cu2 Cu1 175.2(3) . .
O9 Cu3 Cu4 84.57(15) . .
O9 Cu3 O26 89.3(2) . .
O9 Cu3 O63 89.7(2) . 2_566
O9 Cu3 O3S 96.0(3) . .
O19 Cu3 Cu4 85.45(15) . .
O19 Cu3 O9 170.0(2) . .
O19 Cu3 O26 89.5(2) . .
O19 Cu3 O63 89.3(2) . 2_566
O19 Cu3 O3S 94.0(3) . .
O26 Cu3 Cu4 83.40(16) . .
O26 Cu3 O3S 94.0(4) . .
O63 Cu3 Cu4 84.06(15) 2_566 .
O63 Cu3 O26 167.5(2) 2_566 .
O63 Cu3 O3S 98.5(4) 2_566 .
O3S Cu3 Cu4 177.3(3) . .
O10 Cu4 Cu3 83.85(15) . .
O10 Cu4 O4S 98.9(3) . .
O20 Cu4 Cu3 83.50(15) . .
O20 Cu4 O10 167.3(2) . .
O20 Cu4 O64 90.3(2) . 2_566
O20 Cu4 O4S 93.8(3) . .
O25 Cu4 Cu3 84.70(14) . .
O25 Cu4 O10 89.7(2) . .
O25 Cu4 O20 90.0(2) . .
O25 Cu4 O64 168.4(2) . 2_566
O25 Cu4 O4S 93.8(2) . .
O64 Cu4 Cu3 83.82(15) 2_566 .
O64 Cu4 O10 87.5(2) 2_566 .
O64 Cu4 O4S 97.7(2) 2_566 .
O4S Cu4 Cu3 176.9(2) . .
O3 Cu5 Cu6 84.20(15) 2_566 .
O3 Cu5 O21 169.0(2) 2_566 .
O3 Cu5 O31 89.8(2) 2_566 .
O3 Cu5 O37 89.1(2) 2_566 .
O3 Cu5 O5S 94.0(3) 2_566 .
O21 Cu5 Cu6 84.93(16) . .
O21 Cu5 O31 90.1(2) . .
O21 Cu5 O37 88.7(2) . .
O21 Cu5 O5S 97.0(3) . .
O31 Cu5 Cu6 82.66(15) . .
O31 Cu5 O37 167.9(2) . .
O31 Cu5 O5S 92.5(3) . .
O37 Cu5 Cu6 85.21(16) . .
O37 Cu5 O5S 99.6(3) . .
O5S Cu5 Cu6 174.8(2) . .
O4 Cu6 Cu5 83.75(14) 2_566 .
O4 Cu6 O6S 95.6(2) 2_566 .
O22 Cu6 Cu5 82.54(17) . .
O22 Cu6 O4 166.3(2) . 2_566
O22 Cu6 O38 88.3(2) . .
O22 Cu6 O6S 98.1(2) . .
O32 Cu6 Cu5 85.85(16) . .
O32 Cu6 O4 89.6(2) . 2_566
O32 Cu6 O22 90.1(2) . .
O32 Cu6 O38 169.1(2) . .
O32 Cu6 O6S 95.7(2) . .
O38 Cu6 Cu5 83.30(16) . .
O38 Cu6 O4 89.5(2) . 2_566
O38 Cu6 O6S 95.2(2) . .
O6S Cu6 Cu5 178.31(18) . .
O27 Cu7 Cu8 82.62(16) . .
O27 Cu7 O7S 93.5(3) . .
O39 Cu7 Cu8 84.22(15) . .
O39 Cu7 O27 88.7(2) . .
O39 Cu7 O43 170.9(2) . .
O39 Cu7 O49 90.8(2) . .
O39 Cu7 O7S 93.6(3) . .
O43 Cu7 Cu8 86.63(14) . .
O43 Cu7 O27 89.9(2) . .
O43 Cu7 O49 88.4(2) . .
O43 Cu7 O7S 95.5(3) . .
O49 Cu7 Cu8 84.01(15) . .
O49 Cu7 O27 166.6(2) . .
O49 Cu7 O7S 99.9(3) . .
O7S Cu7 Cu8 175.5(3) . .
O28 Cu8 Cu7 85.25(15) . .
O28 Cu8 O8S 94.1(3) . .
O40 Cu8 Cu7 83.39(14) . .
O40 Cu8 O28 88.3(2) . .
O40 Cu8 O50 90.8(2) . .
O40 Cu8 O8S 103.7(3) . .
O44 Cu8 Cu7 81.88(14) . .
O44 Cu8 O28 89.2(2) . .
O44 Cu8 O40 165.2(2) . .
O44 Cu8 O50 89.1(2) . .
O44 Cu8 O8S 91.0(3) . .
O50 Cu8 Cu7 84.64(14) . .
O50 Cu8 O28 169.9(2) . .
O50 Cu8 O8S 95.9(3) . .
O8S Cu8 Cu7 172.8(2) . .
O51 Cu9 Cu10 84.61(15) . .
O51 Cu9 O57 89.2(2) . .
O51 Cu9 O9S 96.9(3) . .
O57 Cu9 Cu10 83.79(15) . .
O57 Cu9 O9S 94.6(3) . .
O61 Cu9 Cu10 83.33(15) . .
O61 Cu9 O51 167.9(2) . .
O61 Cu9 O57 89.5(2) . .
O61 Cu9 O68 89.6(2) . .
O61 Cu9 O9S 95.2(3) . .
O68 Cu9 Cu10 86.38(15) . .
O68 Cu9 O51 89.6(2) . .
O68 Cu9 O57 170.2(2) . .
O68 Cu9 O9S 95.3(3) . .
O9S Cu9 Cu10 177.8(3) . .
O52 Cu10 Cu9 83.37(15) . .
O52 Cu10 O62 168.7(2) . .
O52 Cu10 O67 90.4(2) . .
O52 Cu10 O10S 94.5(2) . .
O58 Cu10 Cu9 84.84(15) . .
O58 Cu10 O52 89.6(2) . .
O58 Cu10 O62 88.5(2) . .
O58 Cu10 O67 166.6(2) . .
O58 Cu10 O10S 101.1(2) . .
O62 Cu10 Cu9 85.41(15) . .
O62 Cu10 O10S 96.7(2) . .
O67 Cu10 Cu9 81.85(15) . .
O67 Cu10 O62 88.9(2) . .
O67 Cu10 O10S 92.3(2) . .
O10S Cu10 Cu9 173.7(2) . .
O16 Cu11 Cu12 85.24(17) . .
O16 Cu11 O33 89.8(2) . 2_566
O16 Cu11 O11S 97.4(3) . .
O33 Cu11 Cu12 82.39(15) 2_566 .
O33 Cu11 O11S 94.8(3) 2_566 .
O45 Cu11 Cu12 85.56(15) . .
O45 Cu11 O16 88.6(2) . .
O45 Cu11 O33 167.9(2) . 2_566
O45 Cu11 O56 89.3(2) . .
O45 Cu11 O11S 97.3(3) . .
O56 Cu11 Cu12 83.73(15) . .
O56 Cu11 O16 168.9(2) . .
O56 Cu11 O33 90.0(2) . 2_566
O56 Cu11 O11S 93.6(3) . .
O11S Cu11 Cu12 176.1(2) . .
O15 Cu12 Cu11 82.79(16) . .
O15 Cu12 O12S 92.3(2) . .
O34 Cu12 Cu11 85.33(16) 2_566 .
O34 Cu12 O15 88.4(2) 2_566 .
O34 Cu12 O46 168.6(2) 2_566 .
O34 Cu12 O55 89.0(2) 2_566 .
O34 Cu12 O12S 96.0(2) 2_566 .
O46 Cu12 Cu11 83.32(16) . .
O46 Cu12 O15 90.6(2) . .
O46 Cu12 O55 89.6(2) . .
O46 Cu12 O12S 95.3(2) . .
O55 Cu12 Cu11 84.89(16) . .
O55 Cu12 O15 167.6(2) . .
O55 Cu12 O12S 100.0(2) . .
O12S Cu12 Cu11 174.92(15) . .
C1 O1 Cu1 122.3(4) . .
C1 O2 Cu2 119.2(5) . .
C2 O3 Cu5 123.4(5) . 2_566
C2 O4 Cu6 122.0(5) . 2_566
C21 O7 Cu1 120.2(5) . .
C21 O8 Cu2 124.1(5) . .
C22 O9 Cu3 120.8(5) . .
C22 O10 Cu4 120.7(5) . .
C41 O13 Cu2 120.6(5) . .
C41 O14 Cu1 123.0(5) . .
C42 O15 Cu12 123.1(5) . .
C42 O16 Cu11 120.9(5) . .
C61 O19 Cu3 120.3(5) . .
C61 O20 Cu4 120.0(5) . .
C62 O21 Cu5 121.9(5) . .
C62 O22 Cu6 124.0(5) . .
C81 O25 Cu4 121.3(5) . .
C81 O26 Cu3 123.1(5) . .
C82 O27 Cu7 124.4(5) . .
C82 O28 Cu8 121.7(5) . .
C101 O31 Cu5 122.9(5) . .
C101 O32 Cu6 119.0(5) . .
C102 O33 Cu11 123.5(5) . 2_566
C102 O34 Cu12 121.3(5) . 2_566
C121 O37 Cu5 119.1(5) . .
C121 O38 Cu6 122.5(4) . .
C122 O39 Cu7 122.3(5) . .
C122 O40 Cu8 124.0(5) . .
C141 O43 Cu7 119.1(5) . .
C141 O44 Cu8 124.5(5) . .
C142 O45 Cu11 119.8(5) . .
C142 O46 Cu12 122.1(5) . .
C161 O49 Cu7 122.4(5) . .
C161 O50 Cu8 120.5(5) . .
C162 O51 Cu9 121.0(5) . .
C162 O52 Cu10 122.3(5) . .
C181 O55 Cu12 119.9(5) . .
C181 O56 Cu11 122.1(5) . .
C182 O57 Cu9 123.1(5) . .
C182 O58 Cu10 121.8(5) . .
C201 O61 Cu9 123.1(5) . .
C201 O62 Cu10 118.1(5) . .
C202 O63 Cu3 123.1(5) . 2_566
C202 O64 Cu4 123.4(5) . 2_566
C221 O67 Cu10 125.3(5) . .
C221 O68 Cu9 119.9(5) . .
C222 O69 Cu1 120.2(5) . 2_566
C222 O70 Cu2 122.6(5) . 2_566
C9 N10 C15 119.0(8) . .
C11 N10 C9 120.4(7) . .
C11 N10 C15 120.6(3) . .
C11 N12 H12 120.0 . .
C13 N12 H12 120.0 . .
C13 N12 C11 119.9(3) . .
C31 N30 C29 118.7(7) . .
C31 N30 C35 122.3(8) . .
C35 N30 C29 119.0(7) . .
C31 N32 H32 116.1 . .
C33 N32 H32 116.1 . .
C33 N32 C31 127.9(8) . .
C71 N70 C69 127.3(8) . .
C71 N70 C75 122.9(2) . .
C75 N70 C69 109.8(8) . .
C71 N72 H72 118.8 . .
C71 N72 C73 122.4(4) . .
C73 N72 H72 118.8 . .
C91 N90 C89 119.1(9) . .
C95 N90 C89 123.3(9) . .
C95 N90 C91 117.5(9) . .
C91 N92 H92 116.3 . .
C91 N92 C93 127.4(9) . .
C93 N92 H92 116.3 . .
C131 N130 C129 117.5(6) . .
C135 N130 C129 120.2(7) . .
C135 N130 C131 122.2(7) . .
C131 N132 H132 117.3 . .
C131 N132 C133 125.5(8) . .
C133 N132 H132 117.3 . .
C151 N150 C149 125.1(7) . .
C151 N150 C155 123.1(2) . .
C155 N150 C149 111.8(7) . .
C151 N152 H152 119.0 . .
C151 N152 C153 122.0(4) . .
C153 N152 H152 119.0 . .
C169 N170 C175 118.4(8) . .
C171 N170 C169 120.8(8) . .
C171 N170 C175 120.4(8) . .
C171 N172 H172 116.8 . .
C173 N172 H172 116.8 . .
C173 N172 C171 126.5(9) . .
C191 N190 C189 117.9(15) . .
C191 N190 C195 119.8(13) . .
C195 N190 C189 122.1(13) . .
C191 N192 H192 120.4 . .
C193 N192 H192 120.4 . .
C193 N192 C191 119.2(12) . .
C211 N210 C209 119.9(9) . .
C215 N210 C209 121.8(9) . .
C215 N210 C211 118.2(9) . .
C211 N212 H212 117.1 . .
C211 N212 C213 125.9(11) . .
C213 N212 H212 117.1 . .
C231 N230 C229 126.8(8) . .
C231 N230 C235 122.5(2) . .
C235 N230 C229 110.7(8) . .
C231 N232 H232 119.2 . .
C231 N232 C233 121.6(3) . .
C233 N232 H232 119.2 . .
O1 C1 C4 114.2(6) . .
O2 C1 O1 129.2(7) . .
O2 C1 C4 116.6(7) . .
O3 C2 O4 126.2(7) . .
O3 C2 C8 117.3(6) . .
O4 C2 C8 116.3(6) . .
C4 C3 H3 120.0 . .
C4 C3 C8 120.0 . .
C8 C3 H3 120.0 . .
C3 C4 C1 120.5(5) . .
C3 C4 C5 120.0 . .
C5 C4 C1 119.5(4) . .
C4 C5 H5 120.0 . .
C6 C5 C4 120.0 . .
C6 C5 H5 120.0 . .
C5 C6 C9 118.7(5) . .
C7 C6 C5 120.0 . .
C7 C6 C9 121.2(5) . .
C6 C7 H7 120.0 . .
C6 C7 C8 120.0 . .
C8 C7 H7 120.0 . .
C3 C8 C2 118.8(4) . .
C7 C8 C2 121.1(4) . .
C7 C8 C3 120.0 . .
N10 C9 C6 114.7(4) . .
N10 C9 H9A 108.6 . .
N10 C9 H9B 108.6 . .
C6 C9 H9A 108.6 . .
C6 C9 H9B 108.6 . .
H9A C9 H9B 107.6 . .
O5 C11 N10 116.1(9) . .
O5 C11 N12 124.2(9) . .
N12 C11 N10 119.7(3) . .
O6 C13 N12 119.5(7) . .
O6 C13 C14 119.9(7) . .
C14 C13 N12 120.5(3) . .
C13 C14 C15 120.7(2) . .
C13 C14 C16 119.69(18) . .
C15 C14 C16 119.65(18) . .
N10 C15 H15 120.7 . .
C14 C15 N10 118.6(4) . .
C14 C15 H15 120.7 . .
C14 C16 H16A 109.5 . .
C14 C16 H16B 109.5 . .
C14 C16 H16C 109.5 . .
H16A C16 H16B 109.5 . .
H16A C16 H16C 109.5 . .
H16B C16 H16C 109.5 . .
O7 C21 O8 127.4(7) . .
O7 C21 C24 117.9(7) . .
O8 C21 C24 114.7(6) . .
O9 C22 C28 115.4(7) . .
O10 C22 O9 129.6(8) . .
O10 C22 C28 115.0(7) . .
C24 C23 H23 120.0 . .
C24 C23 C28 120.0 . .
C28 C23 H23 120.0 . .
C23 C24 C21 118.7(5) . .
C25 C24 C21 121.1(5) . .
C25 C24 C23 120.0 . .
C24 C25 H25 120.0 . .
C24 C25 C26 120.0 . .
C26 C25 H25 120.0 . .
C25 C26 C29 117.1(5) . .
C27 C26 C25 120.0 . .
C27 C26 C29 122.9(5) . .
C26 C27 H27 120.0 . .
C28 C27 C26 120.0 . .
C28 C27 H27 120.0 . .
C23 C28 C22 119.8(5) . .
C27 C28 C22 120.1(5) . .
C27 C28 C23 120.0 . .
N30 C29 C26 113.4(7) . .
N30 C29 H29A 108.9 . .
N30 C29 H29B 108.9 . .
C26 C29 H29A 108.9 . .
C26 C29 H29B 108.9 . .
H29A C29 H29B 107.7 . .
O11 C31 N30 121.9(8) . .
O11 C31 N32 124.3(8) . .
N30 C31 N32 113.8(8) . .
O12 C33 N32 120.3(8) . .
O12 C33 C34 124.9(9) . .
N32 C33 C34 114.7(9) . .
C33 C34 C36 118.7(9) . .
C35 C34 C33 119.0(8) . .
C35 C34 C36 122.4(9) . .
N30 C35 H35 118.8 . .
C34 C35 N30 122.3(8) . .
C34 C35 H35 118.8 . .
C34 C36 H36A 109.5 . .
C34 C36 H36B 109.5 . .
C34 C36 H36C 109.5 . .
H36A C36 H36B 109.5 . .
H36A C36 H36C 109.5 . .
H36B C36 H36C 109.5 . .
O13 C41 C44 115.1(7) . .
O14 C41 O13 127.2(7) . .
O14 C41 C44 117.5(6) . .
O15 C42 O16 127.7(7) . .
O15 C42 C48 116.8(7) . .
O16 C42 C48 115.5(6) . .
C44 C43 H43 120.0 . .
C44 C43 C48 120.0 . .
C48 C43 H43 120.0 . .
C43 C44 C41 118.7(5) . .
C45 C44 C41 121.3(5) . .
C45 C44 C43 120.0 . .
C44 C45 H45 120.0 . .
C46 C45 C44 120.0 . .
C46 C45 H45 120.0 . .
C45 C46 C47 120.0 . .
C45 C46 C49 124.5(10) . .
C45 C46 C49B 120.7(10) . .
C47 C46 C49 115.0(9) . .
C47 C46 C49B 117.8(9) . .
C49B C46 C49 19.5(12) . .
C46 C47 H47 120.0 . .
C48 C47 C46 120.0 . .
C48 C47 H47 120.0 . .
C43 C48 C42 119.9(5) . .
C47 C48 C42 119.9(5) . .
C47 C48 C43 120.0 . .
C46 C49 H49A 106.6 . .
C46 C49 H49B 106.6 . .
C46 C49 N50 123.1(4) . .
H49A C49 H49B 106.5 . .
N50 C49 H49A 106.6 . .
N50 C49 H49B 106.6 . .
C51 N50 C49 112.4(15) . .
C51 N50 C55 120.6(3) . .
C55 N50 C49 127.0(16) . .
N52 C51 N50 119.8(3) . .
O17 C51 N50 118.7(14) . .
O17 C51 N52 121.5(14) . .
C51 N52 H52 120.1 . .
C53 N52 C51 119.8(3) . .
C53 N52 H52 120.1 . .
C54 C53 N52 120.5(3) . .
O18 C53 N52 117.4(11) . .
O18 C53 C54 122.1(11) . .
C53 C54 C55 120.8(2) . .
C53 C54 C56 119.63(19) . .
C55 C54 C56 119.61(19) . .
N50 C55 H55 120.7 . .
C54 C55 N50 118.6(4) . .
C54 C55 H55 120.7 . .
C54 C56 H56A 109.5 . .
C54 C56 H56B 109.5 . .
C54 C56 H56C 109.5 . .
H56A C56 H56B 109.5 . .
H56A C56 H56C 109.5 . .
H56B C56 H56C 109.5 . .
C46 C49B H49C 110.0 . .
C46 C49B H49D 110.0 . .
C46 C49B N50B 108.5(8) . .
H49C C49B H49D 108.4 . .
N50B C49B H49C 110.0 . .
N50B C49B H49D 110.0 . .
C51B N50B C49B 123.1(16) . .
C51B N50B C55B 120.4(3) . .
C55B N50B C49B 116.5(16) . .
N52B C51B N50B 120.0(3) . .
O17B C51B N50B 127.8(17) . .
O17B C51B N52B 112.1(17) . .
C51B N52B H52B 120.1 . .
C53B N52B C51B 119.7(3) . .
C53B N52B H52B 120.1 . .
C54B C53B N52B 120.4(3) . .
O18B C53B N52B 126.9(12) . .
O18B C53B C54B 112.7(11) . .
C53B C54B C55B 120.6(2) . .
C53B C54B C56B 119.73(19) . .
C55B C54B C56B 119.64(19) . .
N50B C55B H55B 120.6 . .
C54B C55B N50B 118.8(5) . .
C54B C55B H55B 120.6 . .
C54B C56B H56D 109.5 . .
C54B C56B H56E 109.5 . .
C54B C56B H56F 109.5 . .
H56D C56B H56E 109.5 . .
H56D C56B H56F 109.5 . .
H56E C56B H56F 109.5 . .
O19 C61 O20 130.5(8) . .
O19 C61 C64 117.4(9) . .
O20 C61 C64 112.1(9) . .
O21 C62 O22 125.7(8) . .
O21 C62 C68 118.4(9) . .
O22 C62 C68 115.7(9) . .
C64 C63 H63 120.0 . .
C64 C63 C68 120.0 . .
C68 C63 H63 120.0 . .
C63 C64 C61 118.2(11) . .
C63 C64 C65 120.0 . .
C65 C64 C61 121.8(11) . .
C64 C65 H65 120.0 . .
C66 C65 C64 120.0 . .
C66 C65 H65 120.0 . .
C65 C66 C67 120.0 . .
C65 C66 C69 124.0(13) . .
C67 C66 C69 115.9(13) . .
C66 C67 H67 120.0 . .
C66 C67 C68 120.0 . .
C68 C67 H67 120.0 . .
C63 C68 C62 117.6(12) . .
C67 C68 C62 122.2(12) . .
C67 C68 C63 120.0 . .
N70 C69 C66 113.1(12) . .
N70 C69 H69A 109.0 . .
N70 C69 H69B 109.0 . .
C66 C69 H69A 109.0 . .
C66 C69 H69B 109.0 . .
H69A C69 H69B 107.8 . .
O23 C71 N70 102.8(5) . .
O23 C71 N72 139.3(5) . .
N72 C71 N70 117.5(4) . .
O24 C73 N72 102.1(5) . .
O24 C73 C74 137.2(5) . .
N72 C73 C74 120.6(2) . .
C73 C74 C75 116.93(19) . .
C73 C74 C76 118.7(2) . .
C75 C74 C76 118.6(2) . .
N70 C75 C74 119.12(18) . .
N70 C75 H75 120.4 . .
C74 C75 H75 120.4 . .
C74 C76 H76A 109.5 . .
C74 C76 H76B 109.5 . .
C74 C76 H76C 109.5 . .
H76A C76 H76B 109.5 . .
H76A C76 H76C 109.5 . .
H76B C76 H76C 109.5 . .
O25 C81 C84 116.2(7) . .
O26 C81 O25 126.9(7) . .
O26 C81 C84 116.8(6) . .
O27 C82 C88 116.5(6) . .
O28 C82 O27 125.7(7) . .
O28 C82 C88 117.7(6) . .
C84 C83 H83 120.0 . .
C84 C83 C88 120.0 . .
C88 C83 H83 120.0 . .
C83 C84 C81 118.5(4) . .
C83 C84 C85 120.0 . .
C85 C84 C81 121.4(4) . .
C84 C85 H85 120.0 . .
C84 C85 C86 120.0 . .
C86 C85 H85 120.0 . .
C85 C86 C87 120.0 . .
C85 C86 C89 116.4(5) . .
C87 C86 C89 123.6(5) . .
C86 C87 H87 120.0 . .
C88 C87 C86 120.0 . .
C88 C87 H87 120.0 . .
C83 C88 C82 119.4(4) . .
C87 C88 C82 120.3(4) . .
C87 C88 C83 120.0 . .
N90 C89 C86 114.0(7) . .
N90 C89 H89A 108.8 . .
N90 C89 H89B 108.8 . .
C86 C89 H89A 108.7 . .
C86 C89 H89B 108.8 . .
H89A C89 H89B 107.6 . .
O29 C91 N90 120.6(9) . .
O29 C91 N92 123.0(10) . .
N92 C91 N90 116.2(9) . .
O30 C93 N92 122.1(11) . .
O30 C93 C94 123.8(11) . .
N92 C93 C94 114.1(9) . .
C93 C94 C96 120.1(10) . .
C95 C94 C93 116.8(11) . .
C95 C94 C96 123.0(12) . .
N90 C95 H95 116.3 . .
C94 C95 N90 127.4(11) . .
C94 C95 H95 116.3 . .
C94 C96 H96A 109.5 . .
C94 C96 H96B 109.5 . .
C94 C96 H96C 109.5 . .
H96A C96 H96B 109.5 . .
H96A C96 H96C 109.5 . .
H96B C96 H96C 109.5 . .
O31 C101 O32 129.0(7) . .
O31 C101 C104 116.3(8) . .
O31 C101 C304 118.4(11) . .
O32 C101 C104 114.7(8) . .
O32 C101 C304 112.6(11) . .
C304 C101 C104 2.1(14) . .
O33 C102 O34 127.1(7) . .
O33 C102 C108 114.8(8) . .
O33 C102 C308 116.3(10) . .
O34 C102 C108 118.0(8) . .
O34 C102 C308 116.5(10) . .
C108 C102 C308 1.7(13) . .
C104 C103 H103 120.0 . .
C104 C103 C108 120.0 . .
C108 C103 H103 120.0 . .
C103 C104 C101 117.7(8) . .
C103 C104 C105 120.0 . .
C105 C104 C101 121.8(7) . .
C104 C105 H105 120.0 . .
C106 C105 C104 120.0 . .
C106 C105 H105 120.0 . .
C105 C106 C109 119.9(8) . .
C107 C106 C105 120.0 . .
C107 C106 C109 120.1(8) . .
C106 C107 H107 120.0 . .
C106 C107 C108 120.0 . .
C108 C107 H107 120.0 . .
C103 C108 C102 121.9(8) . .
C107 C108 C102 117.5(8) . .
C107 C108 C103 120.0 . .
C106 C109 H10A 109.8 . .
C106 C109 H10B 109.8 . .
H10A C109 H10B 108.2 . .
N110 C109 C106 109.6(5) . .
N110 C109 H10A 109.7 . .
N110 C109 H10B 109.8 . .
C111 N110 C109 121.0(8) . .
C111 N110 C115 123.3(2) . .
C115 N110 C109 115.8(8) . .
N112 C111 N110 117.5(4) . .
O35 C111 N110 120.7(9) . .
O35 C111 N112 121.8(8) . .
C111 N112 H112 118.8 . .
C111 N112 C113 122.4(4) . .
C113 N112 H112 118.8 . .
N112 C113 C114 120.8(2) . .
O36 C113 N112 116.0(8) . .
O36 C113 C114 123.3(8) . .
C113 C114 C115 116.80(17) . .
C113 C114 C116 124.1(9) . .
C115 C114 C116 119.1(9) . .
N110 C115 C114 119.26(18) . .
N110 C115 H115 120.4 . .
C114 C115 H115 120.4 . .
C114 C116 H11A 109.5 . .
C114 C116 H11B 109.5 . .
C114 C116 H11C 109.5 . .
H11A C116 H11B 109.5 . .
H11A C116 H11C 109.5 . .
H11B C116 H11C 109.5 . .
C304 C303 H303 120.0 . .
C304 C303 C308 120.0 . .
C308 C303 H303 120.0 . .
C303 C304 C101 118.2(15) . .
C305 C304 C101 121.4(15) . .
C305 C304 C303 120.0 . .
C304 C305 H305 120.0 . .
C306 C305 C304 120.0 . .
C306 C305 H305 120.0 . .
C305 C306 C307 120.0 . .
C305 C306 C309 117.4(12) . .
C307 C306 C309 122.6(12) . .
C306 C307 H307 120.0 . .
C308 C307 C306 120.0 . .
C308 C307 H307 120.0 . .
C303 C308 C102 116.8(14) . .
C307 C308 C102 123.1(14) . .
C307 C308 C303 120.0 . .
C306 C309 H30A 110.3 . .
C306 C309 H30B 110.4 . .
H30A C309 H30B 108.6 . .
N310 C309 C306 106.9(10) . .
N310 C309 H30A 110.3 . .
N310 C309 H30B 110.3 . .
C311 N310 C309 115.6(9) . .
C311 N310 C315 123.5(2) . .
C315 N310 C309 120.9(8) . .
N312 C311 N310 117.4(4) . .
O35B C311 N310 123.7(10) . .
O35B C311 N312 118.9(10) . .
C311 N312 H312 118.8 . .
C311 N312 C313 122.5(4) . .
C313 N312 H312 118.8 . .
N312 C313 C314 120.9(2) . .
O36B C313 N312 118.4(10) . .
O36B C313 C314 120.7(10) . .
C313 C314 C315 116.69(17) . .
C313 C314 C316 120.7(12) . .
C315 C314 C316 122.7(12) . .
N310 C315 C314 119.09(18) . .
N310 C315 H315 120.5 . .
C314 C315 H315 120.5 . .
C314 C316 H31A 109.5 . .
C314 C316 H31B 109.5 . .
C314 C316 H31C 109.5 . .
H31A C316 H31B 109.5 . .
H31A C316 H31C 109.5 . .
H31B C316 H31C 109.5 . .
O37 C121 C124 114.8(7) . .
O38 C121 O37 129.4(7) . .
O38 C121 C124 115.8(6) . .
O39 C122 C128 115.5(6) . .
O40 C122 O39 125.7(7) . .
O40 C122 C128 118.8(6) . .
C124 C123 H123 120.0 . .
C124 C123 C128 120.0 . .
C128 C123 H123 120.0 . .
C123 C124 C121 121.6(4) . .
C125 C124 C121 118.4(4) . .
C125 C124 C123 120.0 . .
C124 C125 H125 120.0 . .
C124 C125 C126 120.0 . .
C126 C125 H125 120.0 . .
C125 C126 C129 116.7(4) . .
C127 C126 C125 120.0 . .
C127 C126 C129 123.3(4) . .
C126 C127 H127 120.0 . .
C126 C127 C128 120.0 . .
C128 C127 H127 120.0 . .
C123 C128 C122 120.3(4) . .
C127 C128 C122 119.6(4) . .
C127 C128 C123 120.0 . .
N130 C129 C126 113.6(6) . .
N130 C129 H12A 108.9 . .
N130 C129 H12B 108.9 . .
C126 C129 H12A 108.9 . .
C126 C129 H12B 108.9 . .
H12A C129 H12B 107.7 . .
O41 C131 N130 122.8(8) . .
O41 C131 N132 122.3(8) . .
N130 C131 N132 114.9(7) . .
O42 C133 N132 118.2(9) . .
O42 C133 C134 125.6(10) . .
N132 C133 C134 116.2(8) . .
C133 C134 C136 118.7(9) . .
C135 C134 C133 117.4(9) . .
C135 C134 C136 123.7(10) . .
N130 C135 C134 123.8(9) . .
N130 C135 H135 118.1 . .
C134 C135 H135 118.1 . .
C134 C136 H13A 109.5 . .
C134 C136 H13B 109.5 . .
C134 C136 H13C 109.5 . .
H13A C136 H13B 109.5 . .
H13A C136 H13C 109.5 . .
H13B C136 H13C 109.5 . .
O43 C141 O44 127.0(7) . .
O43 C141 C144 116.3(7) . .
O44 C141 C144 116.5(7) . .
O45 C142 O46 128.6(7) . .
O45 C142 C148 116.7(8) . .
O46 C142 C148 114.5(7) . .
C144 C143 H143 120.0 . .
C144 C143 C148 120.0 . .
C148 C143 H143 120.0 . .
C143 C144 C141 121.0(7) . .
C145 C144 C141 118.9(7) . .
C145 C144 C143 120.0 . .
C144 C145 H145 120.0 . .
C144 C145 C146 120.0 . .
C146 C145 H145 120.0 . .
C145 C146 C149 116.2(7) . .
C147 C146 C145 120.0 . .
C147 C146 C149 123.7(7) . .
C146 C147 H147 120.0 . .
C146 C147 C148 120.0 . .
C148 C147 H147 120.0 . .
C143 C148 C142 119.1(7) . .
C147 C148 C142 120.8(7) . .
C147 C148 C143 120.0 . .
N150 C149 C146 109.5(9) . .
N150 C149 H14A 109.8 . .
N150 C149 H14B 109.8 . .
C146 C149 H14A 109.8 . .
C146 C149 H14B 109.8 . .
H14A C149 H14B 108.2 . .
O48 C151 N150 123.1(6) . .
O48 C151 N152 119.1(6) . .
N152 C151 N150 117.7(4) . .
O47 C153 N152 112.1(5) . .
O47 C153 C154 126.8(5) . .
N152 C153 C154 120.8(2) . .
C153 C154 C155 116.98(18) . .
C153 C154 C156 119.4(2) . .
C155 C154 C156 119.1(2) . .
N150 C155 C154 118.73(18) . .
N150 C155 H155 120.6 . .
C154 C155 H155 120.6 . .
C154 C156 H15A 109.5 . .
C154 C156 H15B 109.5 . .
C154 C156 H15C 109.5 . .
H15A C156 H15B 109.5 . .
H15A C156 H15C 109.5 . .
H15B C156 H15C 109.5 . .
O49 C161 O50 127.8(7) . .
O49 C161 C164 117.2(6) . .
O50 C161 C164 114.9(6) . .
O51 C162 O52 127.9(7) . .
O51 C162 C168 115.5(6) . .
O52 C162 C168 116.0(6) . .
C164 C163 H163 120.0 . .
C164 C163 C168 120.0 . .
C168 C163 H163 120.0 . .
C163 C164 C161 119.2(4) . .
C165 C164 C161 120.5(4) . .
C165 C164 C163 120.0 . .
C164 C165 H165 120.0 . .
C164 C165 C166 120.0 . .
C166 C165 H165 120.0 . .
C165 C166 C169 118.2(4) . .
C167 C166 C165 120.0 . .
C167 C166 C169 121.8(4) . .
C166 C167 H167 120.0 . .
C168 C167 C166 120.0 . .
C168 C167 H167 120.0 . .
C163 C168 C162 119.9(4) . .
C167 C168 C162 120.1(4) . .
C167 C168 C163 120.0 . .
N170 C169 C166 115.5(6) . .
N170 C169 H16D 108.4 . .
N170 C169 H16E 108.4 . .
C166 C169 H16D 108.4 . .
C166 C169 H16E 108.4 . .
H16D C169 H16E 107.5 . .
O53 C171 N170 122.3(9) . .
O53 C171 N172 122.2(9) . .
N170 C171 N172 115.4(9) . .
O54 C173 N172 119.6(9) . .
O54 C173 C174 123.5(9) . .
N172 C173 C174 116.9(9) . .
C173 C174 C176 121.6(9) . .
C175 C174 C173 117.5(10) . .
C175 C174 C176 120.9(10) . .
N170 C175 H175 118.5 . .
C174 C175 N170 123.1(9) . .
C174 C175 H175 118.5 . .
C174 C176 H17A 109.5 . .
C174 C176 H17B 109.5 . .
C174 C176 H17C 109.5 . .
H17A C176 H17B 109.5 . .
H17A C176 H17C 109.5 . .
H17B C176 H17C 109.5 . .
O55 C181 O56 129.1(7) . .
O55 C181 C184 115.1(7) . .
O56 C181 C184 115.8(6) . .
O57 C182 O58 126.3(8) . .
O57 C182 C188 116.6(6) . .
O58 C182 C188 117.1(6) . .
C184 C183 H183 120.0 . .
C184 C183 C188 120.0 . .
C188 C183 H183 120.0 . .
C183 C184 C181 119.1(5) . .
C183 C184 C185 120.0 . .
C185 C184 C181 120.9(5) . .
C184 C185 H185 120.0 . .
C184 C185 C186 120.0 . .
C186 C185 H185 120.0 . .
C185 C186 C189 116.3(5) . .
C187 C186 C185 120.0 . .
C187 C186 C189 123.7(5) . .
C186 C187 H187 120.0 . .
C188 C187 C186 120.0 . .
C188 C187 H187 120.0 . .
C183 C188 C182 118.9(5) . .
C187 C188 C182 120.8(5) . .
C187 C188 C183 120.0 . .
N190 C189 C186 114.6(8) . .
N190 C189 H18A 108.6 . .
N190 C189 H18B 108.6 . .
C186 C189 H18A 108.6 . .
C186 C189 H18B 108.6 . .
H18A C189 H18B 107.6 . .
O59 C191 N192 115.3(16) . .
N190 C191 O59 121.3(17) . .
N190 C191 N192 123.4(15) . .
O60 C193 N192 118.5(13) . .
O60 C193 C194 120.8(14) . .
N192 C193 C194 120.7(11) . .
C193 C194 C196 122.3(12) . .
C195 C194 C193 118.0(12) . .
C195 C194 C196 119.6(11) . .
N190 C195 H195 120.9 . .
C194 C195 N190 118.2(11) . .
C194 C195 H195 120.9 . .
C194 C196 H19A 109.5 . .
C194 C196 H19B 109.5 . .
C194 C196 H19C 109.5 . .
H19A C196 H19B 109.5 . .
H19A C196 H19C 109.5 . .
H19B C196 H19C 109.5 . .
O61 C201 O62 129.8(7) . .
O61 C201 C203 117.2(6) . .
O62 C201 C203 112.7(7) . .
O63 C202 C205 116.6(6) . .
O64 C202 O63 125.3(7) . .
O64 C202 C205 118.1(7) . .
C204 C203 C201 117.9(4) . .
C204 C203 C208 120.0 . .
C208 C203 C201 122.1(4) . .
C203 C204 H204 120.0 . .
C203 C204 C205 120.0 . .
C205 C204 H204 120.0 . .
C204 C205 C202 120.6(4) . .
C204 C205 C206 120.0 . .
C206 C205 C202 119.4(4) . .
C205 C206 H206 120.0 . .
C207 C206 C205 120.0 . .
C207 C206 H206 120.0 . .
C206 C207 C208 120.0 . .
C206 C207 C209 121.2(5) . .
C208 C207 C209 118.8(5) . .
C203 C208 H208 120.0 . .
C207 C208 C203 120.0 . .
C207 C208 H208 120.0 . .
N210 C209 C207 110.0(7) . .
N210 C209 H20A 109.7 . .
N210 C209 H20B 109.7 . .
C207 C209 H20A 109.7 . .
C207 C209 H20B 109.7 . .
H20A C209 H20B 108.2 . .
O65 C211 N210 123.5(10) . .
O65 C211 N212 121.2(10) . .
N212 C211 N210 115.2(11) . .
O66 C213 N212 118.2(13) . .
O66 C213 C214 124.3(14) . .
N212 C213 C214 117.5(13) . .
C213 C214 C216 116.8(13) . .
C215 C214 C213 114.5(13) . .
C215 C214 C216 128.7(13) . .
N210 C215 H215 115.7 . .
C214 C215 N210 128.7(11) . .
C214 C215 H215 115.7 . .
C214 C216 H21A 109.5 . .
C214 C216 H21B 109.5 . .
C214 C216 H21C 109.5 . .
H21A C216 H21B 109.5 . .
H21A C216 H21C 109.5 . .
H21B C216 H21C 109.5 . .
O67 C221 O68 126.1(7) . .
O67 C221 C224 118.2(8) . .
O68 C221 C224 115.6(7) . .
O69 C222 C228 115.1(7) . .
O70 C222 O69 127.7(7) . .
O70 C222 C228 117.1(7) . .
C224 C223 H223 120.0 . .
C224 C223 C228 120.0 . .
C228 C223 H223 120.0 . .
C223 C224 C221 120.4(7) . .
C223 C224 C225 120.0 . .
C225 C224 C221 119.5(7) . .
C224 C225 H225 120.0 . .
C226 C225 C224 120.0 . .
C226 C225 H225 120.0 . .
C225 C226 C227 120.0 . .
C225 C226 C229 113.8(8) . .
C227 C226 C229 125.6(8) . .
C226 C227 H227 120.0 . .
C228 C227 C226 120.0 . .
C228 C227 H227 120.0 . .
C223 C228 C222 121.3(7) . .
C227 C228 C222 118.5(7) . .
C227 C228 C223 120.0 . .
N230 C229 C226 108.7(5) . .
N230 C229 H22A 109.9 . .
N230 C229 H22B 109.9 . .
C226 C229 H22A 110.0 . .
C226 C229 H22B 109.9 . .
H22A C229 H22B 108.3 . .
O72 C231 N230 126.7(7) . .
O72 C231 N232 114.3(7) . .
N232 C231 N230 118.4(3) . .
O71 C233 N232 114.2(6) . .
O71 C233 C234 125.1(6) . .
N232 C233 C234 120.6(2) . .
C233 C234 C235 117.99(15) . .
C233 C234 C236 121.10(17) . .
C235 C234 C236 120.92(17) . .
N230 C235 C234 118.85(17) . .
N230 C235 H235 120.6 . .
C234 C235 H235 120.6 . .
C234 C236 H23A 109.5 . .
C234 C236 H23B 109.5 . .
C234 C236 H23C 109.5 . .
H23A C236 H23B 109.5 . .
H23A C236 H23C 109.5 . .
H23B C236 H23C 109.5 . .
C2S O2S Cu2 118.6(9) . .
C7S O4S Cu4 134.8(8) . .
C12S O8S Cu8 136.5(9) . .
C17S O10S Cu10 140.7(8) . .
C2S N4S C3S 136.4(14) . .
C2S N4S C5S 113.0(14) . .
C5S N4S C3S 110.5(10) . .
C7S N8S C9S 127.3(11) . .
C7S N8S C10S 121.3(10) . .
C9S N8S C10S 111.3(8) . .
C12S N14S C13S 128.4(12) . .
C12S N14S C15S 114.9(11) . .
C15S N14S C13S 116.7(10) . .
C17S N18S C19S 118.6(9) . .
C17S N18S C20S 127.0(10) . .
C19S N18S C20S 114.4(8) . .
H1SA C1S H1SB 109.5 . .
H1SA C1S H1SC 109.5 . .
H1SB C1S H1SC 109.5 . .
C2S C1S H1SA 109.5 . .
C2S C1S H1SB 109.5 . .
C2S C1S H1SC 109.5 . .
O2S C2S C1S 122.7(13) . .
N4S C2S O2S 129.5(16) . .
N4S C2S C1S 107.8(15) . .
N4S C3S H3SA 108.8 . .
N4S C3S H3SB 109.5 . .
N4S C3S H3SC 110.0 . .
H3SA C3S H3SB 109.5 . .
H3SA C3S H3SC 109.5 . .
H3SB C3S H3SC 109.5 . .
N4S C5S H5SA 109.0 . .
N4S C5S H5SB 111.0 . .
N4S C5S H5SC 108.4 . .
H5SA C5S H5SB 109.5 . .
H5SA C5S H5SC 109.5 . .
H5SB C5S H5SC 109.5 . .
H6SA C6S H6SB 109.5 . .
H6SA C6S H6SC 109.5 . .
H6SB C6S H6SC 109.5 . .
C7S C6S H6SA 109.5 . .
C7S C6S H6SB 109.5 . .
C7S C6S H6SC 109.5 . .
O4S C7S N8S 117.6(12) . .
O4S C7S C6S 123.8(11) . .
N8S C7S C6S 118.5(11) . .
N8S C9S H9SA 109.5 . .
N8S C9S H9SB 109.5 . .
N8S C9S H9SC 109.5 . .
H9SA C9S H9SB 109.5 . .
H9SA C9S H9SC 109.5 . .
H9SB C9S H9SC 109.5 . .
N8S C10S H10C 109.5 . .
N8S C10S H10D 109.5 . .
N8S C10S H10E 109.5 . .
H10C C10S H10D 109.5 . .
H10C C10S H10E 109.5 . .
H10D C10S H10E 109.5 . .
H11D C11S H11E 109.5 . .
H11D C11S H11F 109.5 . .
H11E C11S H11F 109.5 . .
C12S C11S H11D 109.5 . .
C12S C11S H11E 109.5 . .
C12S C11S H11F 109.5 . .
O8S C12S N14S 128.0(14) . .
O8S C12S C11S 122.6(12) . .
N14S C12S C11S 109.3(12) . .
N14S C13S H13D 109.5 . .
N14S C13S H13E 109.5 . .
N14S C13S H13F 109.5 . .
H13D C13S H13E 109.5 . .
H13D C13S H13F 109.5 . .
H13E C13S H13F 109.5 . .
N14S C15S H15D 109.5 . .
N14S C15S H15E 109.5 . .
N14S C15S H15F 109.5 . .
H15D C15S H15E 109.5 . .
H15D C15S H15F 109.5 . .
H15E C15S H15F 109.5 . .
H16F C16S H16G 109.5 . .
H16F C16S H16H 109.5 . .
H16G C16S H16H 109.5 . .
C17S C16S H16F 109.5 . .
C17S C16S H16G 109.5 . .
C17S C16S H16H 109.5 . .
O10S C17S N18S 125.8(11) . .
O10S C17S C16S 120.8(9) . .
N18S C17S C16S 113.0(10) . .
N18S C19S H19D 109.5 . .
N18S C19S H19E 109.5 . .
N18S C19S H19F 109.5 . .
H19D C19S H19E 109.5 . .
H19D C19S H19F 109.5 . .
H19E C19S H19F 109.5 . .
N18S C20S H20C 109.5 . .
N18S C20S H20D 109.5 . .
N18S C20S H20E 109.5 . .
H20C C20S H20D 109.5 . .
H20C C20S H20E 109.5 . .
H20D C20S H20E 109.5 . .

loop_
_geom_bond_atom_site_label_1
_geom_bond_atom_site_label_2
_geom_bond_distance
_geom_bond_site_symmetry_2
Cu1 Cu2 2.6382(12) .
Cu1 O1 1.955(5) .
Cu1 O7 1.960(5) .
Cu1 O14 1.951(5) .
Cu1 O69 1.961(5) 2_566
Cu1 O1S 2.182(7) .
Cu2 O2 1.978(5) .
Cu2 O8 1.943(5) .
Cu2 O13 1.976(5) .
Cu2 O70 1.957(5) 2_566
Cu2 O2S 2.128(8) .
Cu3 Cu4 2.6418(12) .
Cu3 O9 1.948(6) .
Cu3 O19 1.932(5) .
Cu3 O26 1.971(5) .
Cu3 O63 1.956(5) 2_566
Cu3 O3S 2.196(8) .
Cu4 O10 1.973(6) .
Cu4 O20 1.965(5) .
Cu4 O25 1.961(5) .
Cu4 O64 1.969(5) 2_566
Cu4 O4S 2.117(7) .
Cu5 Cu6 2.6449(12) .
Cu5 O3 1.942(5) 2_566
Cu5 O21 1.958(5) .
Cu5 O31 1.962(5) .
Cu5 O37 1.970(5) .
Cu5 O5S 2.184(7) .
Cu6 O4 1.964(5) 2_566
Cu6 O22 1.949(5) .
Cu6 O32 1.948(5) .
Cu6 O38 1.956(5) .
Cu6 O6S 2.125(6) .
Cu7 Cu8 2.6526(11) .
Cu7 O27 1.974(5) .
Cu7 O39 1.954(5) .
Cu7 O43 1.957(6) .
Cu7 O49 1.958(5) .
Cu7 O7S 2.182(7) .
Cu8 O28 1.969(5) .
Cu8 O40 1.961(5) .
Cu8 O44 1.953(6) .
Cu8 O50 1.966(5) .
Cu8 O8S 2.109(7) .
Cu9 Cu10 2.6486(11) .
Cu9 O51 1.965(5) .
Cu9 O57 1.974(5) .
Cu9 O61 1.951(5) .
Cu9 O68 1.963(5) .
Cu9 O9S 2.184(8) .
Cu10 O52 1.971(5) .
Cu10 O58 1.961(5) .
Cu10 O62 1.978(5) .
Cu10 O67 1.972(5) .
Cu10 O10S 2.113(6) .
Cu11 Cu12 2.6429(12) .
Cu11 O16 1.951(5) .
Cu11 O33 1.965(5) 2_566
Cu11 O45 1.946(5) .
Cu11 O56 1.948(5) .
Cu11 O11S 2.149(7) .
Cu12 O15 1.974(5) .
Cu12 O34 1.936(5) 2_566
Cu12 O46 1.945(5) .
Cu12 O55 1.963(5) .
Cu12 O12S 2.143(5) .
O1 C1 1.282(8) .
O2 C1 1.229(8) .
O3 Cu5 1.942(5) 2_566
O3 C2 1.237(8) .
O4 Cu6 1.964(5) 2_566
O4 C2 1.269(8) .
O5 C11 1.231(12) .
O6 C13 1.327(10) .
O7 C21 1.228(8) .
O8 C21 1.253(8) .
O9 C22 1.244(9) .
O10 C22 1.242(9) .
O11 C31 1.226(9) .
O12 C33 1.246(10) .
O13 C41 1.273(8) .
O14 C41 1.241(8) .
O15 C42 1.232(8) .
O16 C42 1.256(9) .
O19 C61 1.226(8) .
O20 C61 1.271(8) .
O21 C62 1.230(8) .
O22 C62 1.266(9) .
O23 C71 1.330(8) .
O24 C73 1.343(10) .
O25 C81 1.263(8) .
O26 C81 1.237(8) .
O27 C82 1.264(8) .
O28 C82 1.249(8) .
O29 C91 1.241(10) .
O30 C93 1.230(11) .
O31 C101 1.224(8) .
O32 C101 1.275(9) .
O33 Cu11 1.965(5) 2_566
O33 C102 1.236(8) .
O34 Cu12 1.936(5) 2_566
O34 C102 1.250(8) .
O37 C121 1.252(8) .
O38 C121 1.242(8) .
O39 C122 1.275(8) .
O40 C122 1.233(8) .
O41 C131 1.194(9) .
O42 C133 1.214(10) .
O43 C141 1.251(8) .
O44 C141 1.276(8) .
O45 C142 1.247(9) .
O46 C142 1.269(9) .
O47 C153 1.179(7) .
O48 C151 1.089(7) .
O49 C161 1.250(8) .
O50 C161 1.273(8) .
O51 C162 1.245(8) .
O52 C162 1.246(8) .
O53 C171 1.190(10) .
O54 C173 1.239(10) .
O55 C181 1.249(8) .
O56 C181 1.252(8) .
O57 C182 1.253(8) .
O58 C182 1.281(8) .
O59 C191 1.314(16) .
O60 C193 1.266(12) .
O61 C201 1.221(8) .
O62 C201 1.279(8) .
O63 Cu3 1.956(5) 2_566
O63 C202 1.269(8) .
O64 Cu4 1.969(5) 2_566
O64 C202 1.239(8) .
O65 C211 1.220(12) .
O66 C213 1.277(14) .
O67 C221 1.244(8) .
O68 C221 1.274(8) .
O69 Cu1 1.961(5) 2_566
O69 C222 1.267(8) .
O70 Cu2 1.957(5) 2_566
O70 C222 1.255(8) .
O71 C233 1.344(10) .
O72 C231 1.355(11) .
N10 C9 1.407(10) .
N10 C11 1.390(2) .
N10 C15 1.413(7) .
N12 H12 0.8800 .
N12 C11 1.390(2) .
N12 C13 1.388(2) .
N30 C29 1.443(10) .
N30 C31 1.363(10) .
N30 C35 1.400(10) .
N32 H32 0.8800 .
N32 C31 1.391(10) .
N32 C33 1.372(10) .
N70 C69 1.522(15) .
N70 C71 1.361(2) .
N70 C75 1.3700(18) .
N72 H72 0.8800 .
N72 C71 1.354(2) .
N72 C73 1.358(2) .
N90 C89 1.468(11) .
N90 C91 1.376(11) .
N90 C95 1.362(12) .
N92 H92 0.8800 .
N92 C91 1.337(11) .
N92 C93 1.345(12) .
N130 C129 1.467(9) .
N130 C131 1.367(10) .
N130 C135 1.348(10) .
N132 H132 0.8800 .
N132 C131 1.387(9) .
N132 C133 1.399(11) .
N150 C149 1.443(3) .
N150 C151 1.356(2) .
N150 C155 1.3719(18) .
N152 H152 0.8800 .
N152 C151 1.353(2) .
N152 C153 1.360(2) .
N170 C169 1.411(9) .
N170 C171 1.379(11) .
N170 C175 1.417(11) .
N172 H172 0.8800 .
N172 C171 1.396(11) .
N172 C173 1.373(11) .
N190 C189 1.491(13) .
N190 C191 1.284(16) .
N190 C195 1.416(15) .
N192 H192 0.8800 .
N192 C191 1.375(18) .
N192 C193 1.316(15) .
N210 C209 1.462(11) .
N210 C211 1.381(12) .
N210 C215 1.349(13) .
N212 H212 0.8800 .
N212 C211 1.358(12) .
N212 C213 1.372(14) .
N230 C229 1.440(3) .
N230 C231 1.362(2) .
N230 C235 1.3749(18) .
N232 H232 0.8800 .
N232 C231 1.356(2) .
N232 C233 1.363(2) .
C1 C4 1.504(8) .
C2 C8 1.513(8) .
C3 H3 0.9500 .
C3 C4 1.3900 .
C3 C8 1.3900 .
C4 C5 1.3900 .
C5 H5 0.9500 .
C5 C6 1.3900 .
C6 C7 1.3900 .
C6 C9 1.505(7) .
C7 H7 0.9500 .
C7 C8 1.3900 .
C9 H9A 0.9900 .
C9 H9B 0.9900 .
C13 C14 1.3854(18) .
C14 C15 1.3868(18) .
C14 C16 1.5065(18) .
C15 H15 0.9500 .
C16 H16A 0.9800 .
C16 H16B 0.9800 .
C16 H16C 0.9800 .
C21 C24 1.535(8) .
C22 C28 1.553(9) .
C23 H23 0.9500 .
C23 C24 1.3900 .
C23 C28 1.3900 .
C24 C25 1.3900 .
C25 H25 0.9500 .
C25 C26 1.3900 .
C26 C27 1.3900 .
C26 C29 1.522(9) .
C27 H27 0.9500 .
C27 C28 1.3900 .
C29 H29A 0.9900 .
C29 H29B 0.9900 .
C33 C34 1.451(12) .
C34 C35 1.335(11) .
C34 C36 1.457(12) .
C35 H35 0.9500 .
C36 H36A 0.9800 .
C36 H36B 0.9800 .
C36 H36C 0.9800 .
C41 C44 1.504(8) .
C42 C48 1.514(8) .
C43 H43 0.9500 .
C43 C44 1.3900 .
C43 C48 1.3900 .
C44 C45 1.3900 .
C45 H45 0.9500 .
C45 C46 1.3900 .
C46 C47 1.3900 .
C46 C49 1.436(10) .
C46 C49B 1.424(19) .
C47 H47 0.9500 .
C47 C48 1.3900 .
C49 H49A 0.9900 .
C49 H49B 0.9900 .
C49 N50 1.449(2) .
N50 C51 1.391(2) .
N50 C55 1.413(7) .
C51 N52 1.391(2) .
C51 O17 1.279(18) .
N52 H52 0.8800 .
N52 C53 1.390(2) .
C53 C54 1.3870(18) .
C53 O18 1.365(19) .
C54 C55 1.3877(18) .
C54 C56 1.5059(18) .
C55 H55 0.9500 .
C56 H56A 0.9800 .
C56 H56B 0.9800 .
C56 H56C 0.9800 .
C49B H49C 0.9900 .
C49B H49D 0.9900 .
C49B N50B 1.449(2) .
N50B C51B 1.390(2) .
N50B C55B 1.407(8) .
C51B N52B 1.390(2) .
C51B O17B 1.10(2) .
N52B H52B 0.8800 .
N52B C53B 1.389(2) .
C53B C54B 1.3866(18) .
C53B O18B 1.130(17) .
C54B C55B 1.3883(18) .
C54B C56B 1.5047(19) .
C55B H55B 0.9500 .
C56B H56D 0.9800 .
C56B H56E 0.9800 .
C56B H56F 0.9800 .
C61 C64 1.579(12) .
C62 C68 1.507(11) .
C63 H63 0.9500 .
C63 C64 1.3900 .
C63 C68 1.3900 .
C64 C65 1.3900 .
C65 H65 0.9500 .
C65 C66 1.3900 .
C66 C67 1.3900 .
C66 C69 1.571(17) .
C67 H67 0.9500 .
C67 C68 1.3900 .
C69 H69A 0.9900 .
C69 H69B 0.9900 .
C73 C74 1.4031(19) .
C74 C75 1.4076(18) .
C74 C76 1.504(2) .
C75 H75 0.9500 .
C76 H76A 0.9800 .
C76 H76B 0.9800 .
C76 H76C 0.9800 .
C81 C84 1.520(8) .
C82 C88 1.493(8) .
C83 H83 0.9500 .
C83 C84 1.3900 .
C83 C88 1.3900 .
C84 C85 1.3900 .
C85 H85 0.9500 .
C85 C86 1.3900 .
C86 C87 1.3900 .
C86 C89 1.487(9) .
C87 H87 0.9500 .
C87 C88 1.3900 .
C89 H89A 0.9900 .
C89 H89B 0.9900 .
C93 C94 1.473(14) .
C94 C95 1.267(12) .
C94 C96 1.522(15) .
C95 H95 0.9500 .
C96 H96A 0.9800 .
C96 H96B 0.9800 .
C96 H96C 0.9800 .
C101 C104 1.569(13) .
C101 C304 1.475(17) .
C102 C108 1.468(13) .
C102 C308 1.623(18) .
C103 H103 0.9500 .
C103 C104 1.3900 .
C103 C108 1.3900 .
C104 C105 1.3900 .
C105 H105 0.9500 .
C105 C106 1.3900 .
C106 C107 1.3900 .
C106 C109 1.625(13) .
C107 H107 0.9500 .
C107 C108 1.3900 .
C109 H10A 0.9900 .
C109 H10B 0.9900 .
C109 N110 1.456(13) .
N110 C111 1.360(2) .
N110 C115 1.3668(19) .
C111 N112 1.354(2) .
C111 O35 1.226(12) .
N112 H112 0.8800 .
N112 C113 1.358(2) .
C113 C114 1.4048(19) .
C113 O36 1.326(12) .
C114 C115 1.4086(18) .
C114 C116 1.508(2) .
C115 H115 0.9500 .
C116 H11A 0.9800 .
C116 H11B 0.9800 .
C116 H11C 0.9800 .
C303 H303 0.9500 .
C303 C304 1.3900 .
C303 C308 1.3900 .
C304 C305 1.3900 .
C305 H305 0.9500 .
C305 C306 1.3900 .
C306 C307 1.3900 .
C306 C309 1.60(2) .
C307 H307 0.9500 .
C307 C308 1.3900 .
C309 H30A 0.9900 .
C309 H30B 0.9900 .
C309 N310 1.486(19) .
N310 C311 1.357(2) .
N310 C315 1.3670(18) .
C311 N312 1.353(2) .
C311 O35B 1.278(2) .
N312 H312 0.8800 .
N312 C313 1.357(2) .
C313 C314 1.4042(19) .
C313 O36B 1.279(2) .
C314 C315 1.4096(18) .
C314 C316 1.508(2) .
C315 H315 0.9500 .
C316 H31A 0.9800 .
C316 H31B 0.9800 .
C316 H31C 0.9800 .
C121 C124 1.536(8) .
C122 C128 1.497(9) .
C123 H123 0.9500 .
C123 C124 1.3900 .
C123 C128 1.3900 .
C124 C125 1.3900 .
C125 H125 0.9500 .
C125 C126 1.3900 .
C126 C127 1.3900 .
C126 C129 1.507(8) .
C127 H127 0.9500 .
C127 C128 1.3900 .
C129 H12A 0.9900 .
C129 H12B 0.9900 .
C133 C134 1.425(13) .
C134 C135 1.366(12) .
C134 C136 1.471(14) .
C135 H135 0.9500 .
C136 H13A 0.9800 .
C136 H13B 0.9800 .
C136 H13C 0.9800 .
C141 C144 1.491(10) .
C142 C148 1.548(10) .
C143 H143 0.9500 .
C143 C144 1.3900 .
C143 C148 1.3900 .
C144 C145 1.3900 .
C145 H145 0.9500 .
C145 C146 1.3900 .
C146 C147 1.3900 .
C146 C149 1.530(12) .
C147 H147 0.9500 .
C147 C148 1.3900 .
C149 H14A 0.9900 .
C149 H14B 0.9900 .
C153 C154 1.4010(19) .
C154 C155 1.4062(18) .
C154 C156 1.4998(19) .
C155 H155 0.9500 .
C156 H15A 0.9800 .
C156 H15B 0.9800 .
C156 H15C 0.9800 .
C161 C164 1.517(8) .
C162 C168 1.531(8) .
C163 H163 0.9500 .
C163 C164 1.3900 .
C163 C168 1.3900 .
C164 C165 1.3900 .
C165 H165 0.9500 .
C165 C166 1.3900 .
C166 C167 1.3900 .
C166 C169 1.521(8) .
C167 H167 0.9500 .
C167 C168 1.3900 .
C169 H16D 0.9900 .
C169 H16E 0.9900 .
C173 C174 1.444(13) .
C174 C175 1.366(12) .
C174 C176 1.545(14) .
C175 H175 0.9500 .
C176 H17A 0.9800 .
C176 H17B 0.9800 .
C176 H17C 0.9800 .
C181 C184 1.531(8) .
C182 C188 1.492(9) .
C183 H183 0.9500 .
C183 C184 1.3900 .
C183 C188 1.3900 .
C184 C185 1.3900 .
C185 H185 0.9500 .
C185 C186 1.3900 .
C186 C187 1.3900 .
C186 C189 1.516(11) .
C187 H187 0.9500 .
C187 C188 1.3900 .
C189 H18A 0.9900 .
C189 H18B 0.9900 .
C193 C194 1.425(16) .
C194 C195 1.381(15) .
C194 C196 1.556(15) .
C195 H195 0.9500 .
C196 H19A 0.9800 .
C196 H19B 0.9800 .
C196 H19C 0.9800 .
C201 C203 1.538(9) .
C202 C205 1.496(8) .
C203 C204 1.3900 .
C203 C208 1.3900 .
C204 H204 0.9500 .
C204 C205 1.3900 .
C205 C206 1.3900 .
C206 H206 0.9500 .
C206 C207 1.3900 .
C207 C208 1.3900 .
C207 C209 1.542(9) .
C208 H208 0.9500 .
C209 H20A 0.9900 .
C209 H20B 0.9900 .
C213 C214 1.419(16) .
C214 C215 1.313(15) .
C214 C216 1.446(17) .
C215 H215 0.9500 .
C216 H21A 0.9800 .
C216 H21B 0.9800 .
C216 H21C 0.9800 .
C221 C224 1.497(9) .
C222 C228 1.505(9) .
C223 H223 0.9500 .
C223 C224 1.3900 .
C223 C228 1.3900 .
C224 C225 1.3900 .
C225 H225 0.9500 .
C225 C226 1.3900 .
C226 C227 1.3900 .
C226 C229 1.493(3) .
C227 H227 0.9500 .
C227 C228 1.3900 .
C229 H22A 0.9900 .
C229 H22B 0.9900 .
C233 C234 1.3957(18) .
C234 C235 1.4005(17) .
C234 C236 1.4889(16) .
C235 H235 0.9500 .
C236 H23A 0.9800 .
C236 H23B 0.9800 .
C236 H23C 0.9800 .
O2S C2S 1.284(15) .
O4S C7S 1.227(12) .
O8S C12S 1.216(13) .
O10S C17S 1.187(11) .
N4S C2S 1.148(15) .
N4S C3S 1.574(15) .
N4S C5S 1.523(14) .
N8S C7S 1.326(13) .
N8S C9S 1.451(12) .
N8S C10S 1.482(13) .
N14S C12S 1.353(14) .
N14S C13S 1.472(13) .
N14S C15S 1.456(14) .
N18S C17S 1.332(12) .
N18S C19S 1.373(11) .
N18S C20S 1.498(11) .
C1S H1SA 0.9800 .
C1S H1SB 0.9800 .
C1S H1SC 0.9800 .
C1S C2S 1.623(17) .
C3S H3SA 0.9799 .
C3S H3SB 0.9798 .
C3S H3SC 0.9796 .
C5S H5SA 0.9803 .
C5S H5SB 0.9800 .
C5S H5SC 0.9799 .
C6S H6SA 0.9800 .
C6S H6SB 0.9800 .
C6S H6SC 0.9800 .
C6S C7S 1.431(14) .
C9S H9SA 0.9800 .
C9S H9SB 0.9800 .
C9S H9SC 0.9800 .
C10S H10C 0.9800 .
C10S H10D 0.9800 .
C10S H10E 0.9800 .
C11S H11D 0.9800 .
C11S H11E 0.9800 .
C11S H11F 0.9800 .
C11S C12S 1.496(16) .
C13S H13D 0.9800 .
C13S H13E 0.9800 .
C13S H13F 0.9800 .
C15S H15D 0.9800 .
C15S H15E 0.9800 .
C15S H15F 0.9800 .
C16S H16F 0.9800 .
C16S H16G 0.9800 .
C16S H16H 0.9800 .
C16S C17S 1.547(14) .
C19S H19D 0.9800 .
C19S H19E 0.9800 .
C19S H19F 0.9800 .
C20S H20C 0.9800 .
C20S H20D 0.9800 .
C20S H20E 0.9800 .

loop_
_platon_squeeze_void_nr
_platon_squeeze_void_average_x
_platon_squeeze_void_average_y
_platon_squeeze_void_average_z
_platon_squeeze_void_volume
_platon_squeeze_void_count_electrons
_platon_squeeze_void_content
1 -0.006 -0.009 -0.010 10305 3765 ' '
